data_7107279
loop_
_publ_author_name
'Iurii L. Malaestean'
'Arkady Ellern'
'Svetlana Baca'
'Paul Kogerler'

_publ_section_title
;
 Cerium oxide nanoclusters: commensurate with concepts of polyoxometalate
 chemistry?
;
_journal_name_full Chem.Commun.
_journal_page_first 1499
_journal_paper_doi 10.1039/c1cc14725k
_journal_volume 48
_journal_year 2012
_chemical_formula_sum 'C124 H222 Ce22 O88'
_chemical_formula_weight 6203.66
_chemical_name_systematic
;
?
;
_space_group_IT_number 15
_symmetry_cell_setting monoclinic
_symmetry_space_group_name_Hall '-C 2yc'
_symmetry_space_group_name_H-M 'C 1 2/c 1'
_atom_sites_solution_hydrogens geom
_atom_sites_solution_primary direct
_atom_sites_solution_secondary difmap
_audit_creation_method SHELXL-97
_cell_angle_alpha 90.00
_cell_angle_beta 91.474(2)
_cell_angle_gamma 90.00
_cell_formula_units_Z 4
_cell_length_a 33.045(3)
_cell_length_b 18.2348(11)
_cell_length_c 32.962(2)
_cell_measurement_reflns_used 9951
_cell_measurement_temperature 173(2)
_cell_measurement_theta_max 23.28
_cell_measurement_theta_min 2.16
_cell_volume 19855(2)
_computing_cell_refinement 'Bruker SAINT'
_computing_data_collection 'Bruker APEX2'
_computing_data_reduction 'Bruker SAINT'
_computing_molecular_graphics 'Bruker SHELXTL'
_computing_publication_material 'Bruker SHELXTL'
_computing_structure_refinement 'SHELXL-97 (Sheldrick, 2008)'
_computing_structure_solution 'SHELXS-97 (Sheldrick, 2008)'
_diffrn_ambient_temperature 173(2)
_diffrn_measured_fraction_theta_full 0.997
_diffrn_measured_fraction_theta_max 0.997
_diffrn_measurement_device_type 'Bruker APEX-II CCD'
_diffrn_measurement_method '\f and \w scans'
_diffrn_radiation_monochromator graphite
_diffrn_radiation_source 'fine-focus sealed tube'
_diffrn_radiation_type MoK\a
_diffrn_radiation_wavelength 0.71073
_diffrn_reflns_av_R_equivalents 0.0724
_diffrn_reflns_av_sigmaI/netI 0.0583
_diffrn_reflns_limit_h_max 36
_diffrn_reflns_limit_h_min -36
_diffrn_reflns_limit_k_max 20
_diffrn_reflns_limit_k_min -20
_diffrn_reflns_limit_l_max 36
_diffrn_reflns_limit_l_min -36
_diffrn_reflns_number 64946
_diffrn_reflns_theta_full 23.31
_diffrn_reflns_theta_max 23.31
_diffrn_reflns_theta_min 1.23
_exptl_absorpt_coefficient_mu 5.009
_exptl_absorpt_correction_T_max 0.6088
_exptl_absorpt_correction_T_min 0.2807
_exptl_absorpt_correction_type multi-scan
_exptl_absorpt_process_details 'BRUKER SADABS'
_exptl_crystal_colour yellow
_exptl_crystal_density_diffrn 2.075
_exptl_crystal_density_method 'not measured'
_exptl_crystal_description plate
_exptl_crystal_F_000 11784
_exptl_crystal_size_max 0.34
_exptl_crystal_size_mid 0.21
_exptl_crystal_size_min 0.11
_refine_diff_density_max 3.158
_refine_diff_density_min -2.671
_refine_diff_density_rms 0.655
_refine_ls_extinction_method none
_refine_ls_goodness_of_fit_ref 1.090
_refine_ls_hydrogen_treatment mixed
_refine_ls_matrix_type full
_refine_ls_number_parameters 1076
_refine_ls_number_reflns 14310
_refine_ls_number_restraints 682
_refine_ls_restrained_S_all 1.067
_refine_ls_R_factor_all 0.1225
_refine_ls_R_factor_gt 0.0678
_refine_ls_shift/su_max 0.001
_refine_ls_shift/su_mean 0.000
_refine_ls_structure_factor_coef Fsqd
_refine_ls_weighting_details 'calc w=1/[\s^2^(Fo^2^)+(0.0896P)^2^+1826.1556P] where P=(Fo^2^+2Fc^2^)/3'
_refine_ls_weighting_scheme calc
_refine_ls_wR_factor_gt 0.1796
_refine_ls_wR_factor_ref 0.2337
_reflns_number_gt 9013
_reflns_number_total 14310
_reflns_threshold_expression >2sigma(I)
_cod_data_source_file c1cc14725k.txt
_cod_data_source_block ym294a
_cod_original_sg_symbol_H-M C2/c
_cod_database_code 7107279

loop_
_symmetry_equiv_pos_as_xyz
'x, y, z'
'-x, y, -z+1/2'
'x+1/2, y+1/2, z'
'-x+1/2, y+1/2, -z+1/2'
'-x, -y, -z'
'x, -y, z-1/2'
'-x+1/2, -y+1/2, -z'
'x+1/2, -y+1/2, z-1/2'

loop_
_atom_site_label
_atom_site_type_symbol
_atom_site_fract_x
_atom_site_fract_y
_atom_site_fract_z
_atom_site_U_iso_or_equiv
_atom_site_adp_type
_atom_site_occupancy
_atom_site_symmetry_multiplicity
_atom_site_calc_flag
_atom_site_refinement_flags
Ce1 Ce 0.22044(3) 0.08700(6) 0.49309(3) 0.0258(3) Uani 1 1 d .
Ce2 Ce 0.30383(3) 0.08321(6) 0.56890(3) 0.0279(3) Uani 1 1 d D
Ce3 Ce 0.26267(3) 0.25009(6) 0.43835(3) 0.0237(3) Uani 1 1 d .
Ce4 Ce 0.32590(3) 0.08308(6) 0.46060(3) 0.0276(3) Uani 1 1 d .
Ce5 Ce 0.15667(3) 0.25010(6) 0.47878(3) 0.0256(3) Uani 1 1 d .
Ce6 Ce 0.12889(4) 0.07411(7) 0.41878(3) 0.0342(3) Uani 1 1 d .
Ce7 Ce 0.10752(4) 0.07198(7) 0.52069(3) 0.0362(3) Uani 1 1 d .
Ce8 Ce 0.19048(4) 0.06976(7) 0.60389(3) 0.0364(3) Uani 1 1 d .
Ce9 Ce 0.23670(4) 0.07090(7) 0.37855(3) 0.0342(3) Uani 1 1 d .
Ce10 Ce 0.12187(4) 0.24242(7) 0.58812(3) 0.0366(3) Uani 1 1 d .
Ce11 Ce 0.16853(4) 0.24424(7) 0.36359(3) 0.0362(3) Uani 1 1 d .
C1 C 0.0832(9) 0.141(2) 0.3349(9) 0.095(4) Uani 1 1 d DU
C2 C 0.0535(8) 0.1249(15) 0.3031(9) 0.098(4) Uani 1 1 d DU
H2 H 0.0641 0.1480 0.2780 0.117 Uiso 1 1 calc R
C3 C 0.0142(8) 0.1647(19) 0.3115(9) 0.103(4) Uani 1 1 d DU
H3A H 0.0186 0.1995 0.3338 0.154 Uiso 1 1 calc R
H3B H -0.0065 0.1290 0.3190 0.154 Uiso 1 1 calc R
H3C H 0.0050 0.1911 0.2870 0.154 Uiso 1 1 calc R
C4 C 0.0510(10) 0.0423(15) 0.2940(9) 0.100(4) Uani 1 1 d DU
H4A H 0.0769 0.0254 0.2836 0.150 Uiso 1 1 calc R
H4B H 0.0295 0.0333 0.2735 0.150 Uiso 1 1 calc R
H4C H 0.0449 0.0156 0.3189 0.150 Uiso 1 1 calc R
C5 C 0.0353(10) 0.136(2) 0.5738(11) 0.087(3) Uani 1 1 d U
C6 C -0.0100(9) 0.1313(18) 0.5877(10) 0.087(4) Uani 1 1 d U
H6 H -0.0104 0.1522 0.6158 0.104 Uiso 1 1 calc R
C7 C -0.0364(9) 0.1816(18) 0.5609(10) 0.088(4) Uani 1 1 d U
H7A H -0.0461 0.1545 0.5369 0.131 Uiso 1 1 calc R
H7B H -0.0205 0.2240 0.5524 0.131 Uiso 1 1 calc R
H7C H -0.0596 0.1985 0.5763 0.131 Uiso 1 1 calc R
C8 C -0.0248(9) 0.0546(18) 0.5908(10) 0.089(4) Uani 1 1 d U
H8A H -0.0527 0.0549 0.6004 0.133 Uiso 1 1 calc R
H8B H -0.0075 0.0273 0.6100 0.133 Uiso 1 1 calc R
H8C H -0.0242 0.0312 0.5641 0.133 Uiso 1 1 calc R
C9 C 0.1156(13) -0.0594(12) 0.5938(8) 0.108(5) Uani 1 1 d DU
C10 C 0.0931(11) -0.1212(13) 0.6075(6) 0.110(5) Uani 1 1 d DU
H10 H 0.0646 -0.1049 0.6018 0.132 Uiso 1 1 calc R
C11 C 0.0963(12) -0.1873(12) 0.5796(9) 0.110(5) Uani 1 1 d DU
H11A H 0.0847 -0.1751 0.5528 0.165 Uiso 1 1 calc R
H11B H 0.0814 -0.2286 0.5911 0.165 Uiso 1 1 calc R
H11C H 0.1248 -0.2008 0.5771 0.165 Uiso 1 1 calc R
C12 C 0.0937(12) -0.1289(17) 0.6534(6) 0.113(5) Uani 1 1 d DU
H12A H 0.1149 -0.0972 0.6652 0.169 Uiso 1 1 calc R
H12B H 0.0993 -0.1800 0.6608 0.169 Uiso 1 1 calc R
H12C H 0.0674 -0.1144 0.6638 0.169 Uiso 1 1 calc R
C13 C 0.1227(11) 0.133(2) 0.6725(10) 0.095(4) Uani 1 1 d U
C14 C 0.0976(11) 0.109(2) 0.7067(10) 0.097(4) Uani 1 1 d U
H14 H 0.1144 0.0750 0.7240 0.116 Uiso 1 1 calc R
C15 C 0.0869(10) 0.174(2) 0.7324(9) 0.101(4) Uani 1 1 d U
H15A H 0.0620 0.1971 0.7215 0.151 Uiso 1 1 calc R
H15B H 0.1090 0.2102 0.7320 0.151 Uiso 1 1 calc R
H15C H 0.0827 0.1584 0.7604 0.151 Uiso 1 1 calc R
C16 C 0.0623(10) 0.069(2) 0.6927(10) 0.102(4) Uani 1 1 d U
H16A H 0.0410 0.1039 0.6845 0.152 Uiso 1 1 calc R
H16B H 0.0527 0.0378 0.7146 0.152 Uiso 1 1 calc R
H16C H 0.0693 0.0387 0.6694 0.152 Uiso 1 1 calc R
C17 C 0.2989(11) -0.0599(16) 0.3907(9) 0.093(4) Uani 1 1 d DU
C18 C 0.3220(12) -0.1215(19) 0.3955(10) 0.094(4) Uani 1 1 d U
H18 H 0.3499 -0.1038 0.4026 0.113 Uiso 1 1 calc R
C19 C 0.3103(11) -0.1689(18) 0.4293(10) 0.096(4) Uani 1 1 d U
H19A H 0.3066 -0.1390 0.4537 0.144 Uiso 1 1 calc R
H19B H 0.3316 -0.2053 0.4347 0.144 Uiso 1 1 calc R
H19C H 0.2849 -0.1941 0.4222 0.144 Uiso 1 1 calc R
C20 C 0.3253(11) -0.1607(19) 0.3591(9) 0.098(4) Uani 1 1 d U
H20A H 0.2982 -0.1690 0.3472 0.147 Uiso 1 1 calc R
H20B H 0.3384 -0.2079 0.3646 0.147 Uiso 1 1 calc R
H20C H 0.3415 -0.1324 0.3402 0.147 Uiso 1 1 calc R
C21 C 0.2045(10) 0.1386(17) 0.2869(8) 0.073(3) Uani 1 1 d U
C22 C 0.2006(10) 0.1187(16) 0.2429(7) 0.073(3) Uani 1 1 d U
H22 H 0.2277 0.1028 0.2335 0.088 Uiso 1 1 calc R
C23 C 0.1720(9) 0.0527(16) 0.2407(8) 0.075(4) Uani 1 1 d U
H23A H 0.1807 0.0161 0.2608 0.113 Uiso 1 1 calc R
H23B H 0.1725 0.0311 0.2135 0.113 Uiso 1 1 calc R
H23C H 0.1444 0.0688 0.2463 0.113 Uiso 1 1 calc R
C24 C 0.1863(9) 0.1806(15) 0.2170(7) 0.074(4) Uani 1 1 d U
H24A H 0.1628 0.2037 0.2293 0.111 Uiso 1 1 calc R
H24B H 0.1787 0.1622 0.1900 0.111 Uiso 1 1 calc R
H24C H 0.2081 0.2168 0.2147 0.111 Uiso 1 1 calc R
C25 C 0.3628(9) -0.0431(15) 0.5259(8) 0.065(3) Uani 1 1 d U
C26 C 0.3885(9) -0.1118(15) 0.5335(7) 0.069(3) Uani 1 1 d U
H26 H 0.4132 -0.0829 0.5412 0.083 Uiso 1 1 calc R
C27 C 0.4068(9) -0.1433(15) 0.4991(7) 0.073(4) Uani 1 1 d U
H27A H 0.4112 -0.1958 0.5038 0.109 Uiso 1 1 calc R
H27B H 0.4328 -0.1193 0.4946 0.109 Uiso 1 1 calc R
H27C H 0.3889 -0.1366 0.4752 0.109 Uiso 1 1 calc R
C28 C 0.3869(9) -0.1471(15) 0.5723(7) 0.074(4) Uani 1 1 d U
H28A H 0.3616 -0.1750 0.5739 0.111 Uiso 1 1 calc R
H28B H 0.3879 -0.1099 0.5938 0.111 Uiso 1 1 calc R
H28C H 0.4100 -0.1804 0.5757 0.111 Uiso 1 1 calc R
C29 C 0.1600(10) -0.0519(17) 0.3555(9) 0.077(3) Uani 1 1 d U
C30 C 0.1509(10) -0.1226(17) 0.3314(9) 0.080(3) Uani 1 1 d U
H30 H 0.1439 -0.1084 0.3028 0.096 Uiso 1 1 calc R
C31 C 0.1840(10) -0.1684(17) 0.3307(9) 0.085(4) Uani 1 1 d U
H31A H 0.1881 -0.1912 0.3574 0.128 Uiso 1 1 calc R
H31B H 0.2081 -0.1399 0.3241 0.128 Uiso 1 1 calc R
H31C H 0.1795 -0.2065 0.3102 0.128 Uiso 1 1 calc R
C32 C 0.1185(10) -0.1713(17) 0.3459(9) 0.085(4) Uani 1 1 d U
H32A H 0.1122 -0.2085 0.3252 0.127 Uiso 1 1 calc R
H32B H 0.0942 -0.1423 0.3510 0.127 Uiso 1 1 calc R
H32C H 0.1276 -0.1954 0.3711 0.127 Uiso 1 1 calc R
C33 C 0.3368(9) 0.1244(17) 0.3485(7) 0.129(6) Uani 1 1 d DU
C34 C 0.3354(10) 0.0830(15) 0.3085(7) 0.129(6) Uani 1 1 d DU
H34 H 0.3097 0.0548 0.3041 0.155 Uiso 1 1 calc R
C35 C 0.3726(11) 0.034(2) 0.3113(10) 0.128(6) Uani 1 1 d DU
H35A H 0.3933 0.0574 0.3287 0.192 Uiso 1 1 calc R
H35B H 0.3832 0.0268 0.2841 0.192 Uiso 1 1 calc R
H35C H 0.3652 -0.0134 0.3228 0.192 Uiso 1 1 calc R
C36 C 0.3394(13) 0.1468(18) 0.2792(9) 0.128(6) Uani 1 1 d DU
H36A H 0.3172 0.1816 0.2831 0.193 Uiso 1 1 calc R
H36B H 0.3382 0.1283 0.2512 0.193 Uiso 1 1 calc R
H36C H 0.3654 0.1715 0.2843 0.193 Uiso 1 1 calc R
C37 C 0.4027(8) 0.0661(13) 0.4251(7) 0.148(6) Uani 1 1 d DU
C38 C 0.4483(8) 0.056(2) 0.4240(10) 0.150(6) Uani 1 1 d DU
H38 H 0.4585 0.0952 0.4057 0.180 Uiso 1 1 calc R
C39 C 0.4554(13) -0.016(2) 0.4023(12) 0.151(7) Uani 1 1 d DU
H39A H 0.4816 -0.0145 0.3889 0.227 Uiso 1 1 calc R
H39B H 0.4338 -0.0243 0.3820 0.227 Uiso 1 1 calc R
H39C H 0.4556 -0.0564 0.4221 0.227 Uiso 1 1 calc R
C40 C 0.4777(12) 0.054(3) 0.4603(11) 0.152(7) Uani 1 1 d DU
H40A H 0.4628 0.0603 0.4853 0.228 Uiso 1 1 calc R
H40B H 0.4976 0.0933 0.4578 0.228 Uiso 1 1 calc R
H40C H 0.4917 0.0064 0.4610 0.228 Uiso 1 1 calc R
C41 C 0.2630(9) 0.1152(19) 0.6711(5) 0.134(6) Uani 1 1 d DU
C42 C 0.2714(9) 0.1304(16) 0.7159(5) 0.134(6) Uani 1 1 d DU
H42 H 0.2957 0.1629 0.7182 0.161 Uiso 1 1 calc R
C43 C 0.2351(11) 0.173(2) 0.7303(10) 0.135(6) Uani 1 1 d DU
H43A H 0.2328 0.2195 0.7150 0.202 Uiso 1 1 calc R
H43B H 0.2387 0.1844 0.7593 0.202 Uiso 1 1 calc R
H43C H 0.2105 0.1444 0.7259 0.202 Uiso 1 1 calc R
C44 C 0.2813(13) 0.0591(18) 0.7379(10) 0.134(6) Uani 1 1 d DU
H44A H 0.2597 0.0234 0.7325 0.200 Uiso 1 1 calc R
H44B H 0.2838 0.0684 0.7671 0.200 Uiso 1 1 calc R
H44C H 0.3070 0.0396 0.7282 0.200 Uiso 1 1 calc R
C45 C 0.3770(6) 0.1021(12) 0.6477(6) 0.093(4) Uani 1 1 d DU
C46 C 0.4003(8) 0.0305(15) 0.6513(8) 0.095(4) Uani 1 1 d DU
H46 H 0.3851 -0.0048 0.6334 0.114 Uiso 1 1 calc R
C47 C 0.4395(8) 0.0456(19) 0.6297(10) 0.097(5) Uani 1 1 d DU
H47A H 0.4334 0.0691 0.6036 0.146 Uiso 1 1 calc R
H47B H 0.4538 -0.0007 0.6253 0.146 Uiso 1 1 calc R
H47C H 0.4567 0.0781 0.6465 0.146 Uiso 1 1 calc R
C48 C 0.3938(10) 0.0034(19) 0.6943(7) 0.097(5) Uani 1 1 d DU
H48A H 0.4005 0.0427 0.7136 0.145 Uiso 1 1 calc R
H48B H 0.4112 -0.0390 0.6998 0.145 Uiso 1 1 calc R
H48C H 0.3654 -0.0108 0.6971 0.145 Uiso 1 1 calc R
C49 C 0.2768(7) -0.0337(13) 0.6221(8) 0.096(4) Uani 1 1 d DU
C50 C 0.2640(9) -0.1078(11) 0.6386(8) 0.098(4) Uani 1 1 d DU
H50 H 0.2373 -0.1014 0.6517 0.117 Uiso 1 1 calc R
C51 C 0.2947(10) -0.1316(18) 0.6711(9) 0.097(4) Uani 1 1 d DU
H51A H 0.3219 -0.1300 0.6601 0.146 Uiso 1 1 calc R
H51B H 0.2886 -0.1817 0.6798 0.146 Uiso 1 1 calc R
H51C H 0.2933 -0.0984 0.6944 0.146 Uiso 1 1 calc R
C52 C 0.2597(11) -0.1699(15) 0.6080(9) 0.100(4) Uani 1 1 d DU
H52A H 0.2343 -0.1641 0.5923 0.150 Uiso 1 1 calc R
H52B H 0.2596 -0.2170 0.6223 0.150 Uiso 1 1 calc R
H52C H 0.2825 -0.1686 0.5895 0.150 Uiso 1 1 calc R
C53 C 0.0649(6) 0.2509(12) 0.4963(6) 0.0414(19) Uani 1 1 d U
H53A H 0.0700 0.3044 0.4958 0.050 Uiso 1 1 calc R
H53B H 0.0424 0.2427 0.5151 0.050 Uiso 1 1 calc R
C54 C 0.0404(6) 0.1474(12) 0.4508(7) 0.0414(19) Uani 1 1 d U
H54A H 0.0184 0.1360 0.4696 0.050 Uiso 1 1 calc R
H54B H 0.0301 0.1371 0.4229 0.050 Uiso 1 1 calc R
C55 C 0.0792(6) 0.2524(12) 0.4219(6) 0.0416(19) Uani 1 1 d U
H55A H 0.0660 0.2440 0.3950 0.050 Uiso 1 1 calc R
H55B H 0.0833 0.3060 0.4247 0.050 Uiso 1 1 calc R
C56 C 0.0500(6) 0.2283(12) 0.4540(6) 0.0417(17) Uani 1 1 d U
C57 C 0.0107(6) 0.2712(12) 0.4441(7) 0.044(3) Uani 1 1 d U
H57A H 0.0026 0.2630 0.4157 0.066 Uiso 1 1 calc R
H57B H 0.0154 0.3237 0.4486 0.066 Uiso 1 1 calc R
H57C H -0.0108 0.2542 0.4617 0.066 Uiso 1 1 calc R
C58 C 0.1332(7) -0.0850(11) 0.4728(6) 0.0421(19) Uani 1 1 d U
H58A H 0.1269 -0.1108 0.4470 0.051 Uiso 1 1 calc R
H58B H 0.1181 -0.1103 0.4943 0.051 Uiso 1 1 calc R
C59 C 0.2032(7) -0.0628(11) 0.4483(6) 0.0412(19) Uani 1 1 d U
H59A H 0.2321 -0.0716 0.4553 0.049 Uiso 1 1 calc R
H59B H 0.1968 -0.0911 0.4233 0.049 Uiso 1 1 calc R
C60 C 0.1780(7) -0.0944(11) 0.4824(6) 0.0418(18) Uani 1 1 d U
C61 C 0.1892(7) -0.0636(11) 0.5242(6) 0.0414(19) Uani 1 1 d U
H61A H 0.1754 -0.0935 0.5447 0.050 Uiso 1 1 calc R
H61B H 0.2187 -0.0703 0.5289 0.050 Uiso 1 1 calc R
C62 C 0.1876(7) -0.1771(11) 0.4848(6) 0.044(3) Uani 1 1 d U
H62A H 0.1695 -0.2006 0.5040 0.065 Uiso 1 1 calc R
H62B H 0.2158 -0.1841 0.4940 0.065 Uiso 1 1 calc R
H62C H 0.1835 -0.1993 0.4579 0.065 Uiso 1 1 calc R
O1 O 0.3968(9) 0.1309(15) 0.4439(8) 0.146(6) Uani 1 1 d DU
O2 O 0.1554(5) 0.1229(9) 0.4778(5) 0.061(3) Uani 1 1 d .
O3 O 0.2626(3) 0.3756(6) 0.4416(4) 0.025(3) Uani 1 1 d .
O4 O 0.2609(4) 0.1242(6) 0.4411(3) 0.025(3) Uani 1 1 d .
O5 O 0.3445(4) 0.1288(7) 0.5214(3) 0.027(3) Uani 1 1 d .
O6 O 0.3092(4) 0.2970(7) 0.3899(4) 0.036(3) Uani 1 1 d .
H6A H 0.3023 0.2808 0.3619 0.044 Uiso 1 1 d .
O7 O 0.2192(4) 0.2089(7) 0.4931(4) 0.029(3) Uani 1 1 d .
O8 O 0.0735(4) 0.0999(8) 0.4596(4) 0.041(2) Uani 1 1 d U
O9 O 0.1981(3) 0.2888(6) 0.4270(3) 0.024(3) Uani 1 1 d .
O10 O 0.3269(4) 0.2116(7) 0.4562(4) 0.029(3) Uani 1 1 d .
O11 O 0.1193(4) 0.2178(8) 0.4216(4) 0.040(2) Uani 1 1 d U
O12 O 0.0997(4) 0.2171(8) 0.5137(4) 0.040(2) Uani 1 1 d U
O13 O 0.2403(4) 0.2057(7) 0.3737(4) 0.034(3) Uani 1 1 d .
H13 H 0.2575 0.2224 0.3516 0.041 Uiso 1 1 d .
O14 O 0.2813(4) 0.0458(6) 0.5072(4) 0.031(3) Uani 1 1 d .
O15 O 0.1394(4) 0.1244(8) 0.5678(5) 0.049(4) Uani 1 1 d .
O16 O 0.1746(4) 0.1265(8) 0.3889(5) 0.048(4) Uani 1 1 d .
O17 O 0.3609(5) -0.0178(9) 0.4908(5) 0.063(3) Uani 1 1 d U
O18 O 0.3463(5) -0.0163(9) 0.5558(5) 0.063(3) Uani 1 1 d U
O19 O 0.1182(4) -0.0130(7) 0.4694(4) 0.042(2) Uani 1 1 d U
O20 O 0.1323(6) -0.0323(10) 0.3796(5) 0.075(3) Uani 1 1 d U
O21 O 0.1984(4) 0.0144(7) 0.4387(4) 0.040(2) Uani 1 1 d U
O22 O 0.1798(4) 0.0131(7) 0.5318(4) 0.040(2) Uani 1 1 d U
O23 O 0.3600(6) 0.1289(12) 0.6131(5) 0.090(4) Uani 1 1 d DU
O24 O 0.1876(6) 0.1937(10) 0.2997(5) 0.073(3) Uani 1 1 d U
O25 O 0.2900(7) -0.0105(11) 0.4196(6) 0.090(4) Uani 1 1 d DU
O26 O 0.2530(7) -0.0105(11) 0.5908(6) 0.092(4) Uani 1 1 d DU
O27 O 0.0831(6) 0.1019(13) 0.3657(6) 0.094(4) Uani 1 1 d U
O28 O 0.1072(7) 0.1953(14) 0.3312(6) 0.095(4) Uani 1 1 d U
O29 O 0.2290(6) 0.1003(10) 0.3086(5) 0.074(3) Uani 1 1 d U
O30 O 0.1509(7) 0.0914(13) 0.6631(6) 0.094(4) Uani 1 1 d U
O31 O 0.0456(6) 0.0968(12) 0.5485(7) 0.087(4) Uani 1 1 d U
O32 O 0.0989(8) -0.0324(12) 0.5629(7) 0.107(5) Uani 1 1 d U
O33 O 0.1147(7) 0.1910(13) 0.6540(6) 0.095(4) Uani 1 1 d U
O34 O 0.1916(6) -0.0212(11) 0.3510(6) 0.077(3) Uani 1 1 d U
O35 O 0.0555(6) 0.1929(12) 0.5902(6) 0.088(4) Uani 1 1 d U
O36 O 0.1485(8) -0.0343(12) 0.6107(7) 0.108(5) Uani 1 1 d U
O37 O 0.1239(5) 0.3479(9) 0.3259(5) 0.061(3) Uani 1 1 d .
O38 O 0.2852(7) 0.1435(13) 0.6411(7) 0.134(6) Uani 1 1 d DU
O39 O 0.2762(7) -0.0460(12) 0.3591(6) 0.094(4) Uani 1 1 d U
O41 O 0.2296(8) 0.0755(14) 0.6616(7) 0.135(6) Uani 1 1 d DU
O42 O 0.3127(6) -0.0001(11) 0.6292(6) 0.096(4) Uani 1 1 d DU
O43 O 0.3654(8) 0.1722(14) 0.3617(7) 0.130(6) Uani 1 1 d DU
O44 O 0.3161(8) 0.1152(14) 0.3829(6) 0.129(6) Uani 1 1 d DU
O45 O 0.3722(8) 0.0216(14) 0.4126(8) 0.149(6) Uani 1 1 d DU

loop_
_atom_site_aniso_label
_atom_site_aniso_U_11
_atom_site_aniso_U_22
_atom_site_aniso_U_33
_atom_site_aniso_U_23
_atom_site_aniso_U_13
_atom_site_aniso_U_12
Ce1 0.0300(6) 0.0238(6) 0.0236(5) -0.0013(4) -0.0024(4) 0.0017(5)
Ce2 0.0326(6) 0.0283(6) 0.0225(6) 0.0026(5) -0.0014(5) 0.0065(5)
Ce3 0.0262(6) 0.0234(6) 0.0212(5) -0.0009(4) -0.0018(4) 0.0034(5)
Ce4 0.0311(6) 0.0278(6) 0.0238(6) -0.0019(5) -0.0004(5) 0.0071(5)
Ce5 0.0263(6) 0.0274(6) 0.0231(5) -0.0019(5) -0.0019(4) 0.0021(5)
Ce6 0.0349(7) 0.0392(7) 0.0283(6) -0.0061(5) -0.0016(5) -0.0032(5)
Ce7 0.0363(7) 0.0411(7) 0.0312(6) -0.0015(5) 0.0016(5) -0.0019(6)
Ce8 0.0371(7) 0.0443(7) 0.0279(6) -0.0005(5) 0.0024(5) 0.0000(6)
Ce9 0.0373(7) 0.0388(7) 0.0265(6) 0.0006(5) -0.0025(5) -0.0006(5)
Ce10 0.0379(7) 0.0434(7) 0.0285(6) 0.0008(5) 0.0031(5) -0.0019(6)
Ce11 0.0433(7) 0.0392(7) 0.0262(6) -0.0046(5) 0.0028(5) -0.0034(6)
C1 0.094(9) 0.130(11) 0.060(7) -0.017(7) -0.024(6) 0.005(7)
C2 0.096(9) 0.132(11) 0.063(7) -0.017(7) -0.026(7) 0.006(8)
C3 0.099(9) 0.138(12) 0.071(8) -0.016(8) -0.027(7) 0.010(8)
C4 0.099(10) 0.133(11) 0.067(8) -0.018(8) -0.027(8) 0.004(8)
C5 0.068(7) 0.100(9) 0.094(9) 0.012(7) 0.021(6) -0.001(6)
C6 0.068(7) 0.099(9) 0.095(9) 0.011(7) 0.020(6) -0.001(7)
C7 0.067(8) 0.100(10) 0.096(10) 0.011(8) 0.019(7) -0.001(7)
C8 0.070(8) 0.100(10) 0.097(10) 0.010(8) 0.020(8) -0.002(7)
C9 0.154(12) 0.071(8) 0.101(9) -0.005(7) 0.060(9) -0.033(8)
C10 0.156(12) 0.072(8) 0.103(10) -0.004(7) 0.059(9) -0.034(8)
C11 0.157(13) 0.071(8) 0.106(10) -0.003(8) 0.057(10) -0.034(9)
C12 0.160(13) 0.077(9) 0.104(10) -0.002(8) 0.057(10) -0.034(9)
C13 0.096(9) 0.120(10) 0.071(7) 0.024(7) 0.041(7) 0.007(7)
C14 0.097(9) 0.123(11) 0.073(8) 0.023(7) 0.042(7) 0.005(8)
C15 0.101(10) 0.127(11) 0.076(9) 0.019(7) 0.043(8) 0.006(9)
C16 0.101(10) 0.127(11) 0.079(9) 0.022(8) 0.041(8) 0.001(8)
C17 0.114(10) 0.086(8) 0.079(8) -0.002(6) -0.001(7) 0.012(7)
C18 0.115(10) 0.086(8) 0.082(8) -0.004(6) 0.000(7) 0.013(7)
C19 0.117(11) 0.086(9) 0.085(9) -0.002(7) -0.001(8) 0.013(8)
C20 0.119(11) 0.090(9) 0.085(8) -0.007(7) 0.001(8) 0.013(8)
C21 0.103(8) 0.074(7) 0.041(5) -0.008(5) -0.002(5) 0.004(6)
C22 0.104(8) 0.074(7) 0.042(6) -0.008(5) -0.002(5) 0.003(6)
C23 0.105(9) 0.077(8) 0.044(7) -0.008(6) -0.003(7) 0.001(7)
C24 0.105(10) 0.076(8) 0.042(6) -0.008(6) -0.003(7) 0.005(7)
C25 0.082(7) 0.066(6) 0.046(5) 0.006(5) 0.003(5) 0.038(5)
C26 0.088(7) 0.070(7) 0.050(5) 0.007(5) 0.002(5) 0.042(6)
C27 0.090(8) 0.074(8) 0.054(6) 0.003(6) 0.003(6) 0.044(7)
C28 0.094(8) 0.075(8) 0.054(6) 0.011(6) 0.001(7) 0.041(7)
C29 0.091(8) 0.074(7) 0.066(7) -0.023(6) 0.004(6) -0.013(6)
C30 0.095(9) 0.075(8) 0.071(7) -0.025(6) 0.005(6) -0.013(6)
C31 0.099(9) 0.078(8) 0.078(8) -0.026(7) 0.004(7) -0.009(7)
C32 0.100(9) 0.077(8) 0.077(8) -0.027(7) 0.007(7) -0.017(7)
C33 0.190(15) 0.132(12) 0.064(7) 0.001(7) 0.008(8) 0.088(10)
C34 0.190(15) 0.132(12) 0.064(8) 0.001(7) 0.008(9) 0.087(11)
C35 0.189(16) 0.132(13) 0.064(9) -0.001(8) 0.010(9) 0.086(11)
C36 0.190(16) 0.132(13) 0.063(8) 0.000(8) 0.008(9) 0.084(11)
C37 0.153(13) 0.172(15) 0.118(11) -0.029(10) -0.035(10) 0.086(12)
C38 0.153(13) 0.173(15) 0.121(11) -0.030(10) -0.034(10) 0.086(12)
C39 0.154(14) 0.174(15) 0.123(12) -0.031(11) -0.033(11) 0.086(12)
C40 0.154(14) 0.174(16) 0.125(12) -0.030(11) -0.036(10) 0.086(13)
C41 0.175(15) 0.148(13) 0.079(8) 0.013(8) 0.022(9) 0.088(11)
C42 0.176(15) 0.149(13) 0.079(8) 0.012(8) 0.023(9) 0.086(11)
C43 0.175(15) 0.150(14) 0.080(9) 0.010(9) 0.024(10) 0.085(12)
C44 0.175(15) 0.149(14) 0.078(9) 0.014(9) 0.022(10) 0.083(12)
C45 0.102(10) 0.097(10) 0.078(9) 0.015(8) 0.007(8) 0.026(8)
C46 0.104(10) 0.099(10) 0.082(9) 0.017(8) 0.006(8) 0.027(8)
C47 0.104(11) 0.102(11) 0.086(10) 0.017(9) 0.008(8) 0.029(9)
C48 0.107(11) 0.101(11) 0.083(9) 0.019(8) 0.004(8) 0.024(9)
C49 0.123(10) 0.082(8) 0.080(8) 0.014(6) -0.013(7) 0.020(7)
C50 0.125(10) 0.084(8) 0.083(8) 0.015(6) -0.015(7) 0.019(7)
C51 0.124(11) 0.083(9) 0.083(9) 0.016(7) -0.014(8) 0.018(8)
C52 0.129(11) 0.084(9) 0.087(9) 0.015(7) -0.018(8) 0.018(8)
C53 0.033(4) 0.047(4) 0.045(4) -0.004(4) -0.002(3) 0.000(4)
C54 0.031(4) 0.047(4) 0.045(4) -0.003(4) -0.003(4) 0.001(3)
C55 0.034(4) 0.047(4) 0.044(4) -0.002(4) -0.003(3) 0.000(4)
C56 0.033(4) 0.047(4) 0.045(4) -0.003(3) -0.003(3) 0.001(3)
C57 0.034(5) 0.049(5) 0.049(6) -0.001(5) -0.003(4) 0.002(4)
C58 0.051(4) 0.035(4) 0.040(4) -0.004(4) 0.003(4) -0.005(4)
C59 0.051(5) 0.034(4) 0.039(4) -0.003(4) 0.002(4) -0.003(4)
C60 0.052(4) 0.034(4) 0.040(4) -0.004(3) 0.003(3) -0.004(3)
C61 0.051(5) 0.034(4) 0.039(4) -0.003(4) 0.003(4) -0.005(4)
C62 0.055(6) 0.035(4) 0.041(6) -0.004(4) 0.004(5) -0.003(5)
O1 0.151(13) 0.170(15) 0.115(11) -0.028(10) -0.037(10) 0.086(12)
O2 0.065(8) 0.065(8) 0.054(7) -0.011(6) -0.001(6) -0.007(7)
O3 0.021(7) 0.027(7) 0.027(7) 0.004(5) 0.004(5) 0.001(5)
O4 0.025(7) 0.028(7) 0.022(6) -0.001(5) -0.004(5) -0.003(6)
O5 0.024(7) 0.034(7) 0.023(6) 0.001(6) -0.005(5) 0.009(6)
O6 0.040(8) 0.035(8) 0.035(8) -0.001(6) 0.004(6) 0.005(6)
O7 0.020(7) 0.038(8) 0.030(7) -0.006(6) -0.005(5) -0.010(6)
O8 0.031(4) 0.047(5) 0.045(5) -0.002(4) -0.003(4) 0.002(4)
O9 0.022(7) 0.027(7) 0.024(6) -0.006(5) -0.007(5) -0.010(5)
O10 0.027(7) 0.028(7) 0.032(7) -0.007(6) -0.004(6) -0.004(6)
O11 0.032(4) 0.045(5) 0.042(5) -0.003(4) -0.004(4) -0.002(4)
O12 0.031(4) 0.044(5) 0.043(5) -0.006(4) -0.002(4) -0.001(4)
O13 0.050(9) 0.030(7) 0.024(7) -0.006(6) -0.006(6) 0.004(6)
O14 0.047(8) 0.013(6) 0.032(7) -0.002(5) -0.002(6) -0.005(6)
O15 0.043(9) 0.044(9) 0.058(10) -0.016(8) -0.016(7) 0.008(7)
O16 0.039(9) 0.051(10) 0.055(10) 0.006(8) 0.009(7) -0.006(7)
O17 0.080(7) 0.064(7) 0.045(5) 0.005(5) 0.003(5) 0.037(6)
O18 0.080(7) 0.064(7) 0.044(5) 0.007(5) 0.002(5) 0.037(6)
O19 0.051(5) 0.035(4) 0.041(5) -0.004(4) 0.003(4) -0.005(4)
O20 0.089(9) 0.072(8) 0.064(7) -0.022(6) 0.003(6) -0.012(6)
O21 0.049(5) 0.034(4) 0.038(5) -0.004(4) 0.002(4) -0.004(4)
O22 0.051(5) 0.034(4) 0.037(4) -0.003(4) 0.002(4) -0.006(4)
O23 0.099(10) 0.096(10) 0.077(9) 0.014(8) 0.008(8) 0.026(8)
O24 0.102(9) 0.075(7) 0.042(6) -0.009(5) -0.002(6) 0.004(6)
O25 0.111(10) 0.082(8) 0.076(8) -0.001(6) -0.001(7) 0.012(7)
O26 0.120(10) 0.079(8) 0.077(8) 0.012(6) -0.012(7) 0.019(7)
O27 0.093(9) 0.129(11) 0.058(7) -0.018(7) -0.025(7) 0.005(8)
O28 0.094(9) 0.130(11) 0.059(7) -0.017(7) -0.024(7) 0.006(8)
O29 0.105(9) 0.073(7) 0.042(6) -0.007(5) -0.001(5) 0.004(6)
O30 0.095(9) 0.118(11) 0.071(8) 0.023(7) 0.041(7) 0.006(8)
O31 0.068(7) 0.099(9) 0.095(9) 0.013(7) 0.022(6) 0.000(7)
O32 0.152(12) 0.070(8) 0.101(10) -0.005(7) 0.061(9) -0.033(8)
O33 0.095(9) 0.122(11) 0.071(8) 0.025(7) 0.041(7) 0.008(8)
O34 0.091(9) 0.075(8) 0.065(7) -0.023(6) 0.004(6) -0.013(6)
O35 0.069(7) 0.102(9) 0.094(9) 0.011(7) 0.020(7) -0.002(7)
O36 0.155(12) 0.072(8) 0.100(10) -0.006(7) 0.060(9) -0.033(8)
O37 0.065(8) 0.065(8) 0.054(7) -0.011(6) -0.001(6) -0.007(7)
O38 0.175(15) 0.147(13) 0.079(8) 0.014(9) 0.023(9) 0.090(11)
O39 0.115(10) 0.088(8) 0.080(8) -0.003(6) -0.003(7) 0.012(7)
O41 0.177(15) 0.150(13) 0.081(8) 0.013(9) 0.021(9) 0.086(11)
O42 0.123(10) 0.085(8) 0.081(8) 0.013(7) -0.013(7) 0.021(7)
O43 0.191(15) 0.133(12) 0.066(8) 0.000(8) 0.007(9) 0.087(11)
O44 0.191(15) 0.132(12) 0.064(8) 0.003(8) 0.009(8) 0.090(11)
O45 0.154(13) 0.172(15) 0.119(11) -0.029(10) -0.034(10) 0.086(12)

loop_
_atom_type_symbol
_atom_type_description
_atom_type_scat_dispersion_real
_atom_type_scat_dispersion_imag
_atom_type_scat_source
C C 0.0033 0.0016 'International Tables Vol C Tables 4.2.6.8 and 6.1.1.4'
H H 0.0000 0.0000 'International Tables Vol C Tables 4.2.6.8 and 6.1.1.4'
O O 0.0106 0.0060 'International Tables Vol C Tables 4.2.6.8 and 6.1.1.4'
Ce Ce -0.2486 2.6331 'International Tables Vol C Tables 4.2.6.8 and 6.1.1.4'

loop_
_geom_angle_atom_site_label_1
_geom_angle_atom_site_label_2
_geom_angle_atom_site_label_3
_geom_angle
_geom_angle_site_symmetry_1
_geom_angle_site_symmetry_3
O14 Ce1 O7 111.1(4) . .
O14 Ce1 O2 176.5(5) . .
O7 Ce1 O2 72.4(5) . .
O14 Ce1 O4 73.2(4) . .
O7 Ce1 O4 73.5(4) . .
O2 Ce1 O4 108.2(5) . .
O14 Ce1 O22 103.1(5) . .
O7 Ce1 O22 124.9(5) . .
O2 Ce1 O22 74.5(6) . .
O4 Ce1 O22 160.1(4) . .
O14 Ce1 O3 72.7(4) . 7_556
O7 Ce1 O3 73.1(4) . 7_556
O2 Ce1 O3 108.9(5) . 7_556
O4 Ce1 O3 118.3(4) . 7_556
O22 Ce1 O3 77.8(4) . 7_556
O14 Ce1 O21 103.6(5) . .
O7 Ce1 O21 124.3(5) . .
O2 Ce1 O21 73.8(5) . .
O4 Ce1 O21 76.8(4) . .
O22 Ce1 O21 85.4(5) . .
O3 Ce1 O21 161.2(4) 7_556 .
O14 Ce1 Ce5 145.9(3) . .
O7 Ce1 Ce5 34.8(3) . .
O2 Ce1 Ce5 37.6(4) . .
O4 Ce1 Ce5 90.5(3) . .
O22 Ce1 Ce5 101.7(4) . .
O3 Ce1 Ce5 90.3(3) 7_556 .
O21 Ce1 Ce5 101.2(3) . .
O14 Ce1 Ce2 34.8(3) . .
O7 Ce1 Ce2 91.8(3) . .
O2 Ce1 Ce2 146.9(4) . .
O4 Ce1 Ce2 94.1(3) . .
O22 Ce1 Ce2 92.9(3) . .
O3 Ce1 Ce2 38.1(3) 7_556 .
O21 Ce1 Ce2 136.6(4) . .
Ce5 Ce1 Ce2 121.41(4) . .
O14 Ce1 Ce4 35.0(3) . .
O7 Ce1 Ce4 92.1(3) . .
O2 Ce1 Ce4 146.5(4) . .
O4 Ce1 Ce4 38.3(3) . .
O22 Ce1 Ce4 136.0(4) . .
O3 Ce1 Ce4 93.9(3) 7_556 .
O21 Ce1 Ce4 92.6(4) . .
Ce5 Ce1 Ce4 121.64(4) . .
Ce2 Ce1 Ce4 59.80(3) . .
O14 Ce1 Ce3 91.3(3) . 7_556
O7 Ce1 Ce3 38.1(3) . 7_556
O2 Ce1 Ce3 91.7(4) . 7_556
O4 Ce1 Ce3 97.7(3) . 7_556
O22 Ce1 Ce3 102.0(3) . 7_556
O3 Ce1 Ce3 35.0(3) 7_556 7_556
O21 Ce1 Ce3 161.6(3) . 7_556
Ce5 Ce1 Ce3 60.88(3) . 7_556
Ce2 Ce1 Ce3 60.63(3) . 7_556
Ce4 Ce1 Ce3 93.63(3) . 7_556
O14 Ce1 Ce3 91.3(3) . .
O7 Ce1 Ce3 38.5(3) . .
O2 Ce1 Ce3 91.5(4) . .
O4 Ce1 Ce3 35.0(3) . .
O22 Ce1 Ce3 162.4(4) . .
O3 Ce1 Ce3 97.4(3) 7_556 .
O21 Ce1 Ce3 101.1(3) . .
Ce5 Ce1 Ce3 61.11(3) . .
Ce2 Ce1 Ce3 93.44(3) . .
Ce4 Ce1 Ce3 60.62(3) . .
Ce3 Ce1 Ce3 67.26(3) 7_556 .
O5 Ce2 O14 70.9(4) . .
O5 Ce2 O3 110.7(4) . 7_556
O14 Ce2 O3 71.2(4) . 7_556
O5 Ce2 O9 71.9(4) . 7_556
O14 Ce2 O9 110.2(4) . 7_556
O3 Ce2 O9 70.2(4) 7_556 7_556
O5 Ce2 O18 77.7(5) . .
O14 Ce2 O18 77.5(5) . .
O3 Ce2 O18 141.9(5) 7_556 .
O9 Ce2 O18 143.3(6) 7_556 .
O5 Ce2 O23 80.4(5) . .
O14 Ce2 O23 149.2(6) . .
O3 Ce2 O23 131.7(6) 7_556 .
O9 Ce2 O23 69.6(5) 7_556 .
O18 Ce2 O23 85.7(6) . .
O5 Ce2 O42 135.6(6) . .
O14 Ce2 O42 124.0(6) . .
O3 Ce2 O42 113.6(6) 7_556 .
O9 Ce2 O42 124.1(6) 7_556 .
O18 Ce2 O42 67.6(6) . .
O23 Ce2 O42 70.6(6) . .
O5 Ce2 O26 150.1(6) . .
O14 Ce2 O26 81.1(5) . .
O3 Ce2 O26 68.2(5) 7_556 .
O9 Ce2 O26 129.9(6) 7_556 .
O18 Ce2 O26 86.3(7) . .
O23 Ce2 O26 123.8(6) . .
O42 Ce2 O26 55.1(5) . .
O5 Ce2 O38 128.0(6) . .
O14 Ce2 O38 147.1(6) . .
O3 Ce2 O38 76.4(6) 7_556 .
O9 Ce2 O38 62.4(6) 7_556 .
O18 Ce2 O38 128.9(6) . .
O23 Ce2 O38 61.9(7) . .
O42 Ce2 O38 64.8(7) . .
O26 Ce2 O38 81.7(7) . .
O5 Ce2 C49 152.5(7) . .
O14 Ce2 C49 102.8(6) . .
O3 Ce2 C49 91.3(5) 7_556 .
O9 Ce2 C49 133.3(7) 7_556 .
O18 Ce2 C49 74.9(7) . .
O23 Ce2 C49 97.4(6) . .
O42 Ce2 C49 27.5(2) . .
O26 Ce2 C49 27.5(2) . .
O38 Ce2 C49 71.8(8) . .
O5 Ce2 Ce4 35.3(3) . .
O14 Ce2 Ce4 35.8(3) . .
O3 Ce2 Ce4 93.8(3) 7_556 .
O9 Ce2 Ce4 93.6(3) 7_556 .
O18 Ce2 Ce4 71.6(4) . .
O23 Ce2 Ce4 114.2(4) . .
O42 Ce2 Ce4 138.5(5) . .
O26 Ce2 Ce4 115.5(4) . .
O38 Ce2 Ce4 155.9(5) . .
C49 Ce2 Ce4 131.1(6) . .
O5 Ce2 Ce1 88.3(3) . .
O14 Ce2 Ce1 33.6(3) . .
O3 Ce2 Ce1 37.6(3) 7_556 .
O9 Ce2 Ce1 89.9(3) 7_556 .
O18 Ce2 Ce1 109.4(4) . .
O23 Ce2 Ce1 158.8(4) . .
O42 Ce2 Ce1 128.3(5) . .
O26 Ce2 Ce1 73.3(4) . .
O38 Ce2 Ce1 114.0(5) . .
C49 Ce2 Ce1 100.8(4) . .
Ce4 Ce2 Ce1 60.10(3) . .
O9 Ce3 O3 72.2(4) . .
O9 Ce3 O10 174.6(4) . .
O3 Ce3 O10 107.2(4) . .
O9 Ce3 O4 107.0(4) . .
O3 Ce3 O4 174.8(4) . .
O10 Ce3 O4 73.0(4) . .
O9 Ce3 O13 71.9(4) . .
O3 Ce3 O13 112.3(4) . .
O10 Ce3 O13 112.9(4) . .
O4 Ce3 O13 71.9(4) . .
O9 Ce3 O6 113.3(4) . .
O3 Ce3 O6 71.1(4) . .
O10 Ce3 O6 71.1(4) . .
O4 Ce3 O6 113.5(4) . .
O13 Ce3 O6 73.5(5) . .
O9 Ce3 O7 105.3(4) . 7_556
O3 Ce3 O7 69.6(4) . 7_556
O10 Ce3 O7 69.7(4) . 7_556
O4 Ce3 O7 106.0(4) . 7_556
O13 Ce3 O7 175.4(4) . 7_556
O6 Ce3 O7 111.1(4) . 7_556
O9 Ce3 O7 69.5(4) . .
O3 Ce3 O7 105.7(4) . .
O10 Ce3 O7 105.8(4) . .
O4 Ce3 O7 69.5(4) . .
O13 Ce3 O7 112.4(4) . .
O6 Ce3 O7 174.2(4) . .
O7 Ce3 O7 63.1(5) 7_556 .
O9 Ce3 Ce4 143.2(3) . .
O3 Ce3 Ce4 143.4(3) . .
O10 Ce3 Ce4 36.5(3) . .
O4 Ce3 Ce4 36.5(3) . .
O13 Ce3 Ce4 93.3(3) . .
O6 Ce3 Ce4 93.2(3) . .
O7 Ce3 Ce4 86.9(3) 7_556 .
O7 Ce3 Ce4 86.7(3) . .
O9 Ce3 Ce2 36.0(3) . 7_556
O3 Ce3 Ce2 36.2(3) . 7_556
O10 Ce3 Ce2 143.0(3) . 7_556
O4 Ce3 Ce2 142.7(3) . 7_556
O13 Ce3 Ce2 92.9(3) . 7_556
O6 Ce3 Ce2 93.0(3) . 7_556
O7 Ce3 Ce2 86.6(3) 7_556 7_556
O7 Ce3 Ce2 86.7(3) . 7_556
Ce4 Ce3 Ce2 172.23(4) . 7_556
O9 Ce3 Ce1 88.7(3) . 7_556
O3 Ce3 Ce1 35.4(3) . 7_556
O10 Ce3 Ce1 88.0(3) . 7_556
O4 Ce3 Ce1 140.2(3) . 7_556
O13 Ce3 Ce1 147.5(3) . 7_556
O6 Ce3 Ce1 91.7(3) . 7_556
O7 Ce3 Ce1 34.3(3) 7_556 7_556
O7 Ce3 Ce1 83.1(3) . 7_556
Ce4 Ce3 Ce1 116.72(3) . 7_556
Ce2 Ce3 Ce1 58.47(3) 7_556 7_556
O9 Ce3 Ce1 88.1(3) . .
O3 Ce3 Ce1 140.0(3) . .
O10 Ce3 Ce1 89.3(3) . .
O4 Ce3 Ce1 35.1(3) . .
O13 Ce3 Ce1 92.9(3) . .
O6 Ce3 Ce1 148.3(3) . .
O7 Ce3 Ce1 83.3(3) 7_556 .
O7 Ce3 Ce1 34.4(3) . .
Ce4 Ce3 Ce1 58.47(3) . .
Ce2 Ce3 Ce1 116.51(3) 7_556 .
Ce1 Ce3 Ce1 112.75(3) 7_556 .
O5 Ce4 O14 70.8(4) . .
O5 Ce4 O10 71.4(4) . .
O14 Ce4 O10 110.6(4) . .
O5 Ce4 O4 110.7(4) . .
O14 Ce4 O4 71.0(4) . .
O10 Ce4 O4 71.2(4) . .
O5 Ce4 O17 78.2(5) . .
O14 Ce4 O17 78.5(5) . .
O10 Ce4 O17 142.3(5) . .
O4 Ce4 O17 142.5(5) . .
O5 Ce4 O25 149.9(6) . .
O14 Ce4 O25 81.4(6) . .
O10 Ce4 O25 131.7(6) . .
O4 Ce4 O25 69.3(6) . .
O17 Ce4 O25 85.1(7) . .
O5 Ce4 O45 125.2(6) . .
O14 Ce4 O45 135.8(7) . .
O10 Ce4 O45 113.6(7) . .
O4 Ce4 O45 122.8(6) . .
O17 Ce4 O45 67.5(7) . .
O25 Ce4 O45 68.6(8) . .
O5 Ce4 O1 80.6(6) . .
O14 Ce4 O1 149.4(6) . .
O10 Ce4 O1 68.6(6) . .
O4 Ce4 O1 131.6(6) . .
O17 Ce4 O1 85.2(7) . .
O25 Ce4 O1 123.1(7) . .
O45 Ce4 O1 55.9(6) . .
O5 Ce4 O44 144.0(7) . .
O14 Ce4 O44 131.4(7) . .
O10 Ce4 O44 73.7(6) . .
O4 Ce4 O44 64.9(6) . .
O17 Ce4 O44 128.6(6) . .
O25 Ce4 O44 65.0(8) . .
O45 Ce4 O44 63.0(7) . .
O1 Ce4 O44 78.8(9) . .
O5 Ce4 C37 100.5(6) . .
O14 Ce4 C37 148.4(5) . .
O10 Ce4 C37 94.0(6) . .
O4 Ce4 C37 138.0(5) . .
O17 Ce4 C37 70.0(6) . .
O25 Ce4 C37 97.0(7) . .
O45 Ce4 C37 28.4(3) . .
O1 Ce4 C37 28.4(3) . .
O44 Ce4 C37 73.3(7) . .
O5 Ce4 Ce2 35.4(3) . .
O14 Ce4 Ce2 35.7(3) . .
O10 Ce4 Ce2 93.6(3) . .
O4 Ce4 Ce2 93.6(3) . .
O17 Ce4 Ce2 72.5(4) . .
O25 Ce4 Ce2 115.4(5) . .
O45 Ce4 Ce2 139.4(6) . .
O1 Ce4 Ce2 114.5(6) . .
O44 Ce4 Ce2 157.4(5) . .
C37 Ce4 Ce2 127.2(4) . .
O5 Ce4 Ce1 88.4(3) . .
O14 Ce4 Ce1 33.7(3) . .
O10 Ce4 Ce1 90.8(3) . .
O4 Ce4 Ce1 37.4(3) . .
O17 Ce4 Ce1 110.4(4) . .
O25 Ce4 Ce1 74.1(5) . .
O45 Ce4 Ce1 142.7(6) . .
O1 Ce4 Ce1 158.7(5) . .
O44 Ce4 Ce1 100.7(6) . .
C37 Ce4 Ce1 170.9(5) . .
Ce2 Ce4 Ce1 60.10(3) . .
O5 Ce5 O7 110.6(4) 7_556 .
O5 Ce5 O11 104.1(5) 7_556 .
O7 Ce5 O11 124.0(5) . .
O5 Ce5 O10 72.7(4) 7_556 7_556
O7 Ce5 O10 73.2(4) . 7_556
O11 Ce5 O10 161.2(5) . 7_556
O5 Ce5 O12 104.4(5) 7_556 .
O7 Ce5 O12 124.6(5) . .
O11 Ce5 O12 85.1(5) . .
O10 Ce5 O12 78.0(4) 7_556 .
O5 Ce5 O2 177.8(5) 7_556 .
O7 Ce5 O2 71.6(5) . .
O11 Ce5 O2 74.0(5) . .
O10 Ce5 O2 108.6(5) 7_556 .
O12 Ce5 O2 74.4(5) . .
O5 Ce5 O9 72.8(4) 7_556 .
O7 Ce5 O9 72.4(4) . .
O11 Ce5 O9 77.9(4) . .
O10 Ce5 O9 117.4(4) 7_556 .
O12 Ce5 O9 161.3(4) . .
O2 Ce5 O9 107.7(5) . .
O5 Ce5 Ce1 145.2(3) 7_556 .
O7 Ce5 Ce1 34.6(3) . .
O11 Ce5 Ce1 101.1(3) . .
O10 Ce5 Ce1 90.3(3) 7_556 .
O12 Ce5 Ce1 101.4(3) . .
O2 Ce5 Ce1 37.0(4) . .
O9 Ce5 Ce1 89.6(3) . .
O5 Ce5 Ce2 34.7(3) 7_556 7_556
O7 Ce5 Ce2 91.8(3) . 7_556
O11 Ce5 Ce2 92.9(3) . 7_556
O10 Ce5 Ce2 93.9(3) 7_556 7_556
O12 Ce5 Ce2 136.9(3) . 7_556
O2 Ce5 Ce2 145.8(4) . 7_556
O9 Ce5 Ce2 38.1(3) . 7_556
Ce1 Ce5 Ce2 121.07(4) . 7_556
O5 Ce5 Ce4 34.6(3) 7_556 7_556
O7 Ce5 Ce4 91.8(3) . 7_556
O11 Ce5 Ce4 136.8(4) . 7_556
O10 Ce5 Ce4 38.2(3) 7_556 7_556
O12 Ce5 Ce4 93.6(3) . 7_556
O2 Ce5 Ce4 146.8(4) . 7_556
O9 Ce5 Ce4 93.5(3) . 7_556
Ce1 Ce5 Ce4 121.29(3) . 7_556
Ce2 Ce5 Ce4 59.73(3) 7_556 7_556
O5 Ce5 Ce3 90.9(3) 7_556 7_556
O7 Ce5 Ce3 38.2(3) . 7_556
O11 Ce5 Ce3 161.4(3) . 7_556
O10 Ce5 Ce3 35.0(3) 7_556 7_556
O12 Ce5 Ce3 102.1(3) . 7_556
O2 Ce5 Ce3 91.2(4) . 7_556
O9 Ce5 Ce3 96.5(3) . 7_556
Ce1 Ce5 Ce3 60.83(3) . 7_556
Ce2 Ce5 Ce3 93.35(3) 7_556 7_556
Ce4 Ce5 Ce3 60.57(3) 7_556 7_556
O5 Ce5 Ce3 90.8(3) 7_556 .
O7 Ce5 Ce3 38.3(3) . .
O11 Ce5 Ce3 101.2(3) . .
O10 Ce5 Ce3 97.4(3) 7_556 .
O12 Ce5 Ce3 161.8(3) . .
O2 Ce5 Ce3 90.7(4) . .
O9 Ce5 Ce3 34.2(3) . .
Ce1 Ce5 Ce3 60.71(3) . .
Ce2 Ce5 Ce3 60.46(3) 7_556 .
Ce4 Ce5 Ce3 93.32(3) 7_556 .
Ce3 Ce5 Ce3 67.09(3) 7_556 .
O16 Ce6 O2 87.5(6) . .
O16 Ce6 O20 94.3(6) . .
O2 Ce6 O20 140.3(7) . .
O16 Ce6 O19 141.5(6) . .
O2 Ce6 O19 73.7(5) . .
O20 Ce6 O19 80.8(6) . .
O16 Ce6 O27 90.6(7) . .
O2 Ce6 O27 140.9(7) . .
O20 Ce6 O27 78.8(7) . .
O19 Ce6 O27 125.0(7) . .
O16 Ce6 O8 140.7(6) . .
O2 Ce6 O8 73.9(5) . .
O20 Ce6 O8 122.2(6) . .
O19 Ce6 O8 65.9(5) . .
O27 Ce6 O8 83.5(6) . .
O16 Ce6 O21 70.2(5) . .
O2 Ce6 O21 68.5(5) . .
O20 Ce6 O21 74.9(6) . .
O19 Ce6 O21 71.7(5) . .
O27 Ce6 O21 145.8(6) . .
O8 Ce6 O21 129.3(4) . .
O16 Ce6 O11 69.3(5) . .
O2 Ce6 O11 68.2(5) . .
O20 Ce6 O11 148.3(6) . .
O19 Ce6 O11 129.0(4) . .
O27 Ce6 O11 74.6(6) . .
O8 Ce6 O11 71.7(5) . .
O21 Ce6 O11 120.7(4) . .
O16 Ce6 Ce7 129.9(4) . .
O2 Ce6 Ce7 42.4(4) . .
O20 Ce6 Ce7 122.9(5) . .
O19 Ce6 Ce7 42.2(3) . .
O27 Ce6 Ce7 125.9(5) . .
O8 Ce6 Ce7 42.4(3) . .
O21 Ce6 Ce7 87.2(3) . .
O11 Ce6 Ce7 87.1(3) . .
O16 Ce6 Ce9 30.9(4) . .
O2 Ce6 Ce9 87.8(4) . .
O20 Ce6 Ce9 74.8(5) . .
O19 Ce6 Ce9 113.3(4) . .
O27 Ce6 Ce9 109.5(5) . .
O8 Ce6 Ce9 161.2(3) . .
O21 Ce6 Ce9 42.4(3) . .
O11 Ce6 Ce9 98.1(3) . .
Ce7 Ce6 Ce9 123.50(4) . .
O16 Ce6 Ce11 30.3(4) . .
O2 Ce6 Ce11 87.8(4) . .
O20 Ce6 Ce11 112.8(5) . .
O19 Ce6 Ce11 161.1(3) . .
O27 Ce6 Ce11 72.1(6) . .
O8 Ce6 Ce11 113.0(4) . .
O21 Ce6 Ce11 98.5(3) . .
O11 Ce6 Ce11 42.1(3) . .
Ce7 Ce6 Ce11 123.41(4) . .
Ce9 Ce6 Ce11 61.15(3) . .
O16 Ce6 Ce1 72.6(4) . .
O2 Ce6 Ce1 32.8(4) . .
O20 Ce6 Ce1 110.8(5) . .
O19 Ce6 Ce1 73.7(4) . .
O27 Ce6 Ce1 160.9(6) . .
O8 Ce6 Ce1 103.6(3) . .
O21 Ce6 Ce1 36.2(3) . .
O11 Ce6 Ce1 90.6(3) . .
Ce7 Ce6 Ce1 63.80(3) . .
Ce9 Ce6 Ce1 59.94(3) . .
Ce11 Ce6 Ce1 88.86(3) . .
O15 Ce7 O31 92.9(7) . .
O15 Ce7 O19 139.7(5) . .
O31 Ce7 O19 124.8(7) . .
O15 Ce7 O8 139.8(5) . .
O31 Ce7 O8 83.5(6) . .
O19 Ce7 O8 66.2(5) . .
O15 Ce7 O2 86.0(6) . .
O31 Ce7 O2 141.4(7) . .
O19 Ce7 O2 73.0(5) . .
O8 Ce7 O2 73.2(5) . .
O15 Ce7 O32 89.8(7) . .
O31 Ce7 O32 78.7(8) . .
O19 Ce7 O32 85.2(6) . .
O8 Ce7 O32 128.0(7) . .
O2 Ce7 O32 139.8(7) . .
O15 Ce7 O22 69.2(5) . .
O31 Ce7 O22 146.5(6) . .
O19 Ce7 O22 71.1(5) . .
O8 Ce7 O22 128.5(4) . .
O2 Ce7 O22 67.8(5) . .
O32 Ce7 O22 73.4(7) . .
O15 Ce7 O12 69.9(5) . .
O31 Ce7 O12 75.8(6) . .
O19 Ce7 O12 127.8(5) . .
O8 Ce7 O12 70.5(5) . .
O2 Ce7 O12 67.6(5) . .
O32 Ce7 O12 146.2(6) . .
O22 Ce7 O12 120.1(4) . .
O15 Ce7 Ce6 127.4(5) . .
O31 Ce7 Ce6 126.1(5) . .
O19 Ce7 Ce6 42.4(3) . .
O8 Ce7 Ce6 42.7(3) . .
O2 Ce7 Ce6 41.4(4) . .
O32 Ce7 Ce6 127.6(5) . .
O22 Ce7 Ce6 86.1(3) . .
O12 Ce7 Ce6 85.8(3) . .
O15 Ce7 Ce8 29.9(4) . .
O31 Ce7 Ce8 110.1(6) . .
O19 Ce7 Ce8 113.3(4) . .
O8 Ce7 Ce8 160.0(3) . .
O2 Ce7 Ce8 87.3(4) . .
O32 Ce7 Ce8 70.5(6) . .
O22 Ce7 Ce8 42.8(3) . .
O12 Ce7 Ce8 98.0(3) . .
Ce6 Ce7 Ce8 122.47(4) . .
O15 Ce7 Ce10 31.4(4) . .
O31 Ce7 Ce10 73.1(6) . .
O19 Ce7 Ce10 160.0(3) . .
O8 Ce7 Ce10 111.8(4) . .
O2 Ce7 Ce10 87.3(4) . .
O32 Ce7 Ce10 108.8(5) . .
O22 Ce7 Ce10 98.7(3) . .
O12 Ce7 Ce10 42.1(3) . .
Ce6 Ce7 Ce10 121.91(4) . .
Ce8 Ce7 Ce10 61.23(3) . .
O15 Ce7 Ce1 70.8(4) . .
O31 Ce7 Ce1 161.6(6) . .
O19 Ce7 Ce1 73.2(4) . .
O8 Ce7 Ce1 103.1(3) . .
O2 Ce7 Ce1 32.8(4) . .
O32 Ce7 Ce1 109.0(6) . .
O22 Ce7 Ce1 35.6(3) . .
O12 Ce7 Ce1 90.1(3) . .
Ce6 Ce7 Ce1 63.13(3) . .
Ce8 Ce7 Ce1 59.50(3) . .
Ce10 Ce7 Ce1 88.47(3) . .
O15 Ce8 O41 144.8(7) . .
O15 Ce8 O36 88.4(8) . .
O41 Ce8 O36 106.2(9) . .
O15 Ce8 O3 88.5(5) . 7_556
O41 Ce8 O3 98.0(6) . 7_556
O36 Ce8 O3 141.5(6) . 7_556
O15 Ce8 O30 86.6(7) . .
O41 Ce8 O30 67.9(8) . .
O36 Ce8 O30 73.9(8) . .
O3 Ce8 O30 144.1(6) 7_556 .
O15 Ce8 O6 66.9(5) . 7_556
O41 Ce8 O6 83.3(7) . 7_556
O36 Ce8 O6 142.5(7) . 7_556
O3 Ce8 O6 68.7(4) 7_556 7_556
O30 Ce8 O6 76.7(6) . 7_556
O15 Ce8 O26 138.6(6) . .
O41 Ce8 O26 74.1(7) . .
O36 Ce8 O26 92.0(8) . .
O3 Ce8 O26 66.3(5) 7_556 .
O30 Ce8 O26 133.1(7) . .
O6 Ce8 O26 125.3(6) 7_556 .
O15 Ce8 O22 67.3(5) . .
O41 Ce8 O22 147.3(7) . .
O36 Ce8 O22 72.7(6) . .
O3 Ce8 O22 70.8(4) 7_556 .
O30 Ce8 O22 137.7(7) . .
O6 Ce8 O22 118.1(4) 7_556 .
O26 Ce8 O22 73.3(5) . .
O15 Ce8 Ce1 70.7(4) . .
O41 Ce8 Ce1 129.8(6) . .
O36 Ce8 Ce1 108.9(5) . .
O3 Ce8 Ce1 35.1(3) 7_556 .
O30 Ce8 Ce1 156.9(5) . .
O6 Ce8 Ce1 89.8(3) 7_556 .
O26 Ce8 Ce1 70.0(4) . .
O22 Ce8 Ce1 36.3(3) . .
O15 Ce8 Ce7 27.2(4) . .
O41 Ce8 Ce7 168.5(6) . .
O36 Ce8 Ce7 70.5(7) . .
O3 Ce8 Ce7 90.6(3) 7_556 .
O30 Ce8 Ce7 100.6(6) . .
O6 Ce8 Ce7 92.9(3) 7_556 .
O26 Ce8 Ce7 116.6(4) . .
O22 Ce8 Ce7 43.4(3) . .
Ce1 Ce8 Ce7 60.84(3) . .
O15 Ce8 Ce3 74.9(4) . 7_556
O41 Ce8 Ce3 92.1(6) . 7_556
O36 Ce8 Ce3 161.5(7) . 7_556
O3 Ce8 Ce3 32.8(3) 7_556 7_556
O30 Ce8 Ce3 112.3(6) . 7_556
O6 Ce8 Ce3 35.9(3) 7_556 7_556
O26 Ce8 Ce3 95.2(5) . 7_556
O22 Ce8 Ce3 93.1(3) . 7_556
Ce1 Ce8 Ce3 58.33(3) . 7_556
Ce7 Ce8 Ce3 91.08(3) . 7_556
O15 Ce8 Ce10 32.4(3) . .
O41 Ce8 Ce10 112.9(6) . .
O36 Ce8 Ce10 108.6(7) . .
O3 Ce8 Ce10 88.0(3) 7_556 .
O30 Ce8 Ce10 69.5(5) . .
O6 Ce8 Ce10 37.7(3) 7_556 .
O26 Ce8 Ce10 154.2(5) . .
O22 Ce8 Ce10 97.7(3) . .
Ce1 Ce8 Ce10 88.29(3) . .
Ce7 Ce8 Ce10 59.58(3) . .
Ce3 Ce8 Ce10 60.56(3) 7_556 .
O16 Ce9 O29 88.4(6) . .
O16 Ce9 O4 88.4(5) . .
O29 Ce9 O4 140.2(5) . .
O16 Ce9 O34 79.6(6) . .
O29 Ce9 O34 75.0(7) . .
O4 Ce9 O34 142.8(5) . .
O16 Ce9 O13 67.6(5) . .
O29 Ce9 O13 73.5(5) . .
O4 Ce9 O13 68.7(4) . .
O34 Ce9 O13 134.5(6) . .
O16 Ce9 O39 148.1(6) . .
O29 Ce9 O39 89.3(7) . .
O4 Ce9 O39 112.8(6) . .
O34 Ce9 O39 69.1(7) . .
O13 Ce9 O39 141.2(6) . .
O16 Ce9 O21 67.1(5) . .
O29 Ce9 O21 142.2(6) . .
O4 Ce9 O21 70.2(4) . .
O34 Ce9 O21 72.7(5) . .
O13 Ce9 O21 118.1(4) . .
O39 Ce9 O21 96.9(6) . .
O16 Ce9 O25 138.4(6) . .
O29 Ce9 O25 132.5(6) . .
O4 Ce9 O25 65.5(5) . .
O34 Ce9 O25 101.5(7) . .
O13 Ce9 O25 124.0(6) . .
O39 Ce9 O25 48.1(6) . .
O21 Ce9 O25 73.6(6) . .
O16 Ce9 O44 135.3(6) . .
O29 Ce9 O44 93.6(6) . .
O4 Ce9 O44 62.5(5) . .
O34 Ce9 O44 143.8(7) . .
O13 Ce9 O44 70.3(6) . .
O39 Ce9 O44 76.6(7) . .
O21 Ce9 O44 124.1(5) . .
O25 Ce9 O44 61.1(7) . .
O16 Ce9 Ce6 27.1(4) . .
O29 Ce9 Ce6 104.8(5) . .
O4 Ce9 Ce6 89.4(3) . .
O34 Ce9 Ce6 64.5(5) . .
O13 Ce9 Ce6 93.1(3) . .
O39 Ce9 Ce6 125.3(5) . .
O21 Ce9 Ce6 42.7(3) . .
O25 Ce9 Ce6 116.3(5) . .
O44 Ce9 Ce6 150.8(4) . .
O16 Ce9 Ce1 71.0(4) . .
O29 Ce9 Ce1 157.5(5) . .
O4 Ce9 Ce1 34.5(3) . .
O34 Ce9 Ce1 108.9(5) . .
O13 Ce9 Ce1 89.8(3) . .
O39 Ce9 Ce1 113.0(5) . .
O21 Ce9 Ce1 36.4(3) . .
O25 Ce9 Ce1 69.4(4) . .
O44 Ce9 Ce1 94.8(4) . .
Ce6 Ce9 Ce1 60.25(3) . .
O16 Ce9 Ce3 75.1(4) . .
O29 Ce9 Ce3 108.6(5) . .
O4 Ce9 Ce3 33.0(3) . .
O34 Ce9 Ce3 154.3(5) . .
O13 Ce9 Ce3 35.7(3) . .
O39 Ce9 Ce3 135.2(5) . .
O21 Ce9 Ce3 93.0(3) . .
O25 Ce9 Ce3 94.4(4) . .
O44 Ce9 Ce3 61.9(5) . .
Ce6 Ce9 Ce3 90.39(3) . .
Ce1 Ce9 Ce3 58.22(3) . .
O43 Ce10 O15 142.0(7) 7_556 .
O43 Ce10 O35 112.8(9) 7_556 .
O15 Ce10 O35 83.9(7) . .
O43 Ce10 O33 68.4(8) 7_556 .
O15 Ce10 O33 86.0(7) . .
O35 Ce10 O33 73.2(8) . .
O43 Ce10 O10 94.7(7) 7_556 7_556
O15 Ce10 O10 87.9(5) . 7_556
O35 Ce10 O10 144.3(6) . 7_556
O33 Ce10 O10 140.8(6) . 7_556
O43 Ce10 O6 80.6(7) 7_556 7_556
O15 Ce10 O6 65.3(5) . 7_556
O35 Ce10 O6 136.4(6) . 7_556
O33 Ce10 O6 74.4(6) . 7_556
O10 Ce10 O6 67.9(4) 7_556 7_556
O43 Ce10 O12 147.6(7) 7_556 .
O15 Ce10 O12 68.2(5) . .
O35 Ce10 O12 73.8(6) . .
O33 Ce10 O12 139.7(7) . .
O10 Ce10 O12 71.0(4) 7_556 .
O6 Ce10 O12 117.5(4) 7_556 .
O43 Ce10 O1 74.2(8) 7_556 7_556
O15 Ce10 O1 139.4(7) . 7_556
O35 Ce10 O1 98.0(9) . 7_556
O33 Ce10 O1 133.6(8) . 7_556
O10 Ce10 O1 67.0(7) 7_556 7_556
O6 Ce10 O1 125.5(8) 7_556 7_556
O12 Ce10 O1 73.5(6) . 7_556
O43 Ce10 Ce5 126.9(6) 7_556 .
O15 Ce10 Ce5 71.3(4) . .
O35 Ce10 Ce5 110.1(5) . .
O33 Ce10 Ce5 156.2(5) . .
O10 Ce10 Ce5 35.2(3) 7_556 .
O6 Ce10 Ce5 89.4(3) 7_556 .
O12 Ce10 Ce5 36.3(3) . .
O1 Ce10 Ce5 70.1(6) 7_556 .
O43 Ce10 Ce7 168.5(6) 7_556 .
O15 Ce10 Ce7 27.8(3) . .
O35 Ce10 Ce7 67.0(5) . .
O33 Ce10 Ce7 101.3(6) . .
O10 Ce10 Ce7 90.5(3) 7_556 .
O6 Ce10 Ce7 91.9(3) 7_556 .
O12 Ce10 Ce7 43.8(3) . .
O1 Ce10 Ce7 117.3(5) 7_556 .
Ce5 Ce10 Ce7 61.24(3) . .
O43 Ce10 Ce8 110.8(6) 7_556 .
O15 Ce10 Ce8 31.4(3) . .
O35 Ce10 Ce8 102.9(5) . .
O33 Ce10 Ce8 68.4(5) . .
O10 Ce10 Ce8 87.0(3) 7_556 .
O6 Ce10 Ce8 37.0(3) 7_556 .
O12 Ce10 Ce8 97.6(3) . .
O1 Ce10 Ce8 154.0(7) 7_556 .
Ce5 Ce10 Ce8 88.13(3) . .
Ce7 Ce10 Ce8 59.19(3) . .
O43 Ce10 Ce3 88.6(7) 7_556 7_556
O15 Ce10 Ce3 73.7(4) . 7_556
O35 Ce10 Ce3 157.0(5) . 7_556
O33 Ce10 Ce3 109.6(5) . 7_556
O10 Ce10 Ce3 32.4(3) 7_556 7_556
O6 Ce10 Ce3 35.6(3) 7_556 7_556
O12 Ce10 Ce3 92.8(3) . 7_556
O1 Ce10 Ce3 95.7(7) 7_556 7_556
Ce5 Ce10 Ce3 58.12(3) . 7_556
Ce7 Ce10 Ce3 90.33(3) . 7_556
Ce8 Ce10 Ce3 59.68(3) . 7_556
O16 Ce11 O24 86.4(6) . .
O16 Ce11 O9 88.3(5) . .
O24 Ce11 O9 141.0(6) . .
O16 Ce11 O28 83.2(7) . .
O24 Ce11 O28 73.0(7) . .
O9 Ce11 O28 144.4(6) . .
O16 Ce11 O13 67.4(5) . .
O24 Ce11 O13 74.8(5) . .
O9 Ce11 O13 67.5(4) . .
O28 Ce11 O13 137.3(6) . .
O16 Ce11 O38 135.9(6) . 7_556
O24 Ce11 O38 94.8(7) . 7_556
O9 Ce11 O38 63.7(6) . 7_556
O28 Ce11 O38 139.2(8) . 7_556
O13 Ce11 O38 70.4(6) . 7_556
O16 Ce11 O11 67.1(5) . .
O24 Ce11 O11 139.6(6) . .
O9 Ce11 O11 70.9(4) . .
O28 Ce11 O11 74.0(6) . .
O13 Ce11 O11 117.7(4) . .
O38 Ce11 O11 125.5(6) 7_556 .
O16 Ce11 O23 138.0(5) . 7_556
O24 Ce11 O23 134.5(6) . 7_556
O9 Ce11 O23 65.9(4) . 7_556
O28 Ce11 O23 98.6(7) . 7_556
O13 Ce11 O23 124.0(5) . 7_556
O38 Ce11 O23 62.1(7) 7_556 7_556
O11 Ce11 O23 73.1(5) . 7_556
O16 Ce11 O37 149.8(5) . .
O24 Ce11 O37 91.0(6) . .
O9 Ce11 O37 111.6(4) . .
O28 Ce11 O37 67.3(7) . .
O13 Ce11 O37 140.5(5) . .
O38 Ce11 O37 74.4(6) 7_556 .
O11 Ce11 O37 97.2(5) . .
O23 Ce11 O37 46.9(5) 7_556 .
O16 Ce11 Ce5 71.2(4) . .
O24 Ce11 Ce5 156.6(5) . .
O9 Ce11 Ce5 35.4(3) . .
O28 Ce11 Ce5 109.9(5) . .
O13 Ce11 Ce5 89.8(3) . .
O38 Ce11 Ce5 96.6(5) 7_556 .
O11 Ce11 Ce5 35.9(3) . .
O23 Ce11 Ce5 68.8(3) 7_556 .
O37 Ce11 Ce5 111.8(3) . .
O16 Ce11 Ce6 26.7(4) . .
O24 Ce11 Ce6 101.9(5) . .
O9 Ce11 Ce6 89.8(3) . .
O28 Ce11 Ce6 67.8(6) . .
O13 Ce11 Ce6 92.5(3) . .
O38 Ce11 Ce6 152.2(5) 7_556 .
O11 Ce11 Ce6 43.2(3) . .
O23 Ce11 Ce6 116.4(4) 7_556 .
O37 Ce11 Ce6 126.7(4) . .
Ce5 Ce11 Ce6 60.55(3) . .
O16 Ce11 Ce9 32.6(4) . .
O24 Ce11 Ce9 68.7(5) . .
O9 Ce11 Ce9 86.8(3) . .
O28 Ce11 Ce9 103.3(6) . .
O13 Ce11 Ce9 37.8(3) . .
O38 Ce11 Ce9 108.1(5) 7_556 .
O11 Ce11 Ce9 97.3(3) . .
O23 Ce11 Ce9 152.6(3) 7_556 .
O37 Ce11 Ce9 159.6(3) . .
Ce5 Ce11 Ce9 88.33(3) . .
Ce6 Ce11 Ce9 59.30(3) . .
O27 C1 O28 122(2) . .
O27 C1 C2 118(3) . .
O28 C1 C2 120(3) . .
C1 C2 C3 110(2) . .
C1 C2 C4 112(2) . .
C3 C2 C4 117(2) . .
C1 C2 H2 105.6 . .
C3 C2 H2 105.6 . .
C4 C2 H2 105.6 . .
C2 C3 H3A 109.5 . .
C2 C3 H3B 109.5 . .
H3A C3 H3B 109.5 . .
C2 C3 H3C 109.5 . .
H3A C3 H3C 109.5 . .
H3B C3 H3C 109.5 . .
C2 C4 H4A 109.5 . .
C2 C4 H4B 109.5 . .
H4A C4 H4B 109.5 . .
C2 C4 H4C 109.5 . .
H4A C4 H4C 109.5 . .
H4B C4 H4C 109.5 . .
O31 C5 O35 128(3) . .
O31 C5 C6 118(3) . .
O35 C5 C6 113(3) . .
C8 C6 C7 115(3) . .
C8 C6 C5 113(3) . .
C7 C6 C5 109(3) . .
C8 C6 H6 106.4 . .
C7 C6 H6 106.4 . .
C5 C6 H6 106.4 . .
C6 C7 H7A 109.5 . .
C6 C7 H7B 109.5 . .
H7A C7 H7B 109.5 . .
C6 C7 H7C 109.5 . .
H7A C7 H7C 109.5 . .
H7B C7 H7C 109.5 . .
C6 C8 H8A 109.5 . .
C6 C8 H8B 109.5 . .
H8A C8 H8B 109.5 . .
C6 C8 H8C 109.5 . .
H8A C8 H8C 109.5 . .
H8B C8 H8C 109.5 . .
O32 C9 O36 124(2) . .
O32 C9 C10 110(3) . .
O36 C9 C10 126(3) . .
C9 C10 C11 113.0(13) . .
C9 C10 C12 113.0(14) . .
C11 C10 C12 122(2) . .
C9 C10 H10 101.7 . .
C11 C10 H10 101.7 . .
C12 C10 H10 101.7 . .
C10 C11 H11A 109.5 . .
C10 C11 H11B 109.5 . .
H11A C11 H11B 109.5 . .
C10 C11 H11C 109.5 . .
H11A C11 H11C 109.5 . .
H11B C11 H11C 109.5 . .
C10 C12 H12A 109.5 . .
C10 C12 H12B 109.5 . .
H12A C12 H12B 109.5 . .
C10 C12 H12C 109.5 . .
H12A C12 H12C 109.5 . .
H12B C12 H12C 109.5 . .
O30 C13 O33 123(3) . .
O30 C13 C14 117(3) . .
O33 C13 C14 120(3) . .
C16 C14 C13 112(3) . .
C16 C14 C15 112(3) . .
C13 C14 C15 110(3) . .
C16 C14 H14 107.6 . .
C13 C14 H14 107.6 . .
C15 C14 H14 107.6 . .
C14 C15 H15A 109.5 . .
C14 C15 H15B 109.5 . .
H15A C15 H15B 109.5 . .
C14 C15 H15C 109.5 . .
H15A C15 H15C 109.5 . .
H15B C15 H15C 109.5 . .
C14 C16 H16A 109.5 . .
C14 C16 H16B 109.5 . .
H16A C16 H16B 109.5 . .
C14 C16 H16C 109.5 . .
H16A C16 H16C 109.5 . .
H16B C16 H16C 109.5 . .
O39 C17 O25 108(3) . .
O39 C17 C18 125(2) . .
O25 C17 C18 127(3) . .
C17 C18 C20 112(3) . .
C17 C18 C19 115(3) . .
C20 C18 C19 112(3) . .
C17 C18 H18 105.8 . .
C20 C18 H18 105.8 . .
C19 C18 H18 105.8 . .
C18 C19 H19A 109.5 . .
C18 C19 H19B 109.5 . .
H19A C19 H19B 109.5 . .
C18 C19 H19C 109.5 . .
H19A C19 H19C 109.5 . .
H19B C19 H19C 109.5 . .
C18 C20 H20A 109.5 . .
C18 C20 H20B 109.5 . .
H20A C20 H20B 109.5 . .
C18 C20 H20C 109.5 . .
H20A C20 H20C 109.5 . .
H20B C20 H20C 109.5 . .
O24 C21 O29 123(2) . .
O24 C21 C22 120(3) . .
O29 C21 C22 117(3) . .
C24 C22 C21 113(2) . .
C24 C22 C23 113(3) . .
C21 C22 C23 106(2) . .
C24 C22 H22 108.4 . .
C21 C22 H22 108.4 . .
C23 C22 H22 108.4 . .
C22 C23 H23A 109.5 . .
C22 C23 H23B 109.5 . .
H23A C23 H23B 109.5 . .
C22 C23 H23C 109.5 . .
H23A C23 H23C 109.5 . .
H23B C23 H23C 109.5 . .
C22 C24 H24A 109.5 . .
C22 C24 H24B 109.5 . .
H24A C24 H24B 109.5 . .
C22 C24 H24C 109.5 . .
H24A C24 H24C 109.5 . .
H24B C24 H24C 109.5 . .
O18 C25 O17 126(2) . .
O18 C25 C26 116(2) . .
O17 C25 C26 118(2) . .
C27 C26 C28 124(2) . .
C27 C26 C25 117(2) . .
C28 C26 C25 119(2) . .
C27 C26 H26 93.2 . .
C28 C26 H26 93.2 . .
C25 C26 H26 93.2 . .
C26 C27 H27A 109.5 . .
C26 C27 H27B 109.5 . .
H27A C27 H27B 109.5 . .
C26 C27 H27C 109.5 . .
H27A C27 H27C 109.5 . .
H27B C27 H27C 109.5 . .
C26 C28 H28A 109.5 . .
C26 C28 H28B 109.5 . .
H28A C28 H28B 109.5 . .
C26 C28 H28C 109.5 . .
H28A C28 H28C 109.5 . .
H28B C28 H28C 109.5 . .
O34 C29 O20 126(3) . .
O34 C29 C30 119(3) . .
O20 C29 C30 115(3) . .
C31 C30 C32 103(3) . .
C31 C30 C29 112(3) . .
C32 C30 C29 118(3) . .
C31 C30 H30 107.9 . .
C32 C30 H30 107.9 . .
C29 C30 H30 107.9 . .
C30 C31 H31A 109.5 . .
C30 C31 H31B 109.5 . .
H31A C31 H31B 109.5 . .
C30 C31 H31C 109.5 . .
H31A C31 H31C 109.5 . .
H31B C31 H31C 109.5 . .
C30 C32 H32A 109.5 . .
C30 C32 H32B 109.5 . .
H32A C32 H32B 109.5 . .
C30 C32 H32C 109.5 . .
H32A C32 H32C 109.5 . .
H32B C32 H32C 109.5 . .
O44 C33 O43 100(2) . .
O44 C33 C34 132(2) . .
O43 C33 C34 127(2) . .
C33 C34 C36 100(2) . .
C33 C34 C35 103(2) . .
C36 C34 C35 114(3) . .
C33 C34 H34 112.9 . .
C36 C34 H34 112.9 . .
C35 C34 H34 112.9 . .
C34 C35 H35A 109.5 . .
C34 C35 H35B 109.5 . .
H35A C35 H35B 109.5 . .
C34 C35 H35C 109.5 . .
H35A C35 H35C 109.5 . .
H35B C35 H35C 109.5 . .
C34 C36 H36A 109.5 . .
C34 C36 H36B 109.5 . .
H36A C36 H36B 109.5 . .
C34 C36 H36C 109.5 . .
H36A C36 H36C 109.5 . .
H36B C36 H36C 109.5 . .
O1 C37 O45 123(3) . .
O1 C37 C38 106(2) . .
O45 C37 C38 131(3) . .
O1 C37 Ce4 64.8(18) . .
O45 C37 Ce4 61.5(15) . .
C38 C37 Ce4 157.1(15) . .
C39 C38 C40 104(3) . .
C39 C38 C37 106(3) . .
C40 C38 C37 127(3) . .
C39 C38 H38 106.0 . .
C40 C38 H38 106.0 . .
C37 C38 H38 106.0 . .
C38 C39 H39A 109.5 . .
C38 C39 H39B 109.5 . .
H39A C39 H39B 109.5 . .
C38 C39 H39C 109.5 . .
H39A C39 H39C 109.5 . .
H39B C39 H39C 109.5 . .
C38 C40 H40A 109.5 . .
C38 C40 H40B 109.5 . .
H40A C40 H40B 109.5 . .
C38 C40 H40C 109.5 . .
H40A C40 H40C 109.5 . .
H40B C40 H40C 109.5 . .
O38 C41 O41 119.4(8) . .
O38 C41 C42 124(2) . .
O41 C41 C42 117(2) . .
C41 C42 C44 110(2) . .
C41 C42 C43 106(2) . .
C44 C42 C43 117(3) . .
C41 C42 H42 107.9 . .
C44 C42 H42 107.9 . .
C43 C42 H42 107.9 . .
C42 C43 H43A 109.5 . .
C42 C43 H43B 109.5 . .
H43A C43 H43B 109.5 . .
C42 C43 H43C 109.5 . .
H43A C43 H43C 109.5 . .
H43B C43 H43C 109.5 . .
C42 C44 H44A 109.5 . .
C42 C44 H44B 109.5 . .
H44A C44 H44B 109.5 . .
C42 C44 H44C 109.5 . .
H44A C44 H44C 109.5 . .
H44B C44 H44C 109.5 . .
O37 C45 O23 108(2) 7_556 .
O37 C45 C46 126.0(16) 7_556 .
O23 C45 C46 125(2) . .
C45 C46 C47 104(2) . .
C45 C46 C48 106(2) . .
C47 C46 C48 130(3) . .
C45 C46 H46 105.1 . .
C47 C46 H46 105.1 . .
C48 C46 H46 105.1 . .
C46 C47 H47A 109.5 . .
C46 C47 H47B 109.5 . .
H47A C47 H47B 109.5 . .
C46 C47 H47C 109.5 . .
H47A C47 H47C 109.5 . .
H47B C47 H47C 109.5 . .
C46 C48 H48A 109.5 . .
C46 C48 H48B 109.5 . .
H48A C48 H48B 109.5 . .
C46 C48 H48C 109.5 . .
H48A C48 H48C 109.5 . .
H48B C48 H48C 109.5 . .
O26 C49 O42 119(2) . .
O26 C49 C50 113.0(18) . .
O42 C49 C50 126.3(19) . .
O26 C49 Ce2 59.5(13) . .
O42 C49 Ce2 59.4(11) . .
C50 C49 Ce2 163(2) . .
C51 C50 C49 109(2) . .
C51 C50 C52 108(2) . .
C49 C50 C52 117(2) . .
C51 C50 H50 107.9 . .
C49 C50 H50 107.9 . .
C52 C50 H50 107.9 . .
C50 C51 H51A 109.5 . .
C50 C51 H51B 109.5 . .
H51A C51 H51B 109.5 . .
C50 C51 H51C 109.5 . .
H51A C51 H51C 109.5 . .
H51B C51 H51C 109.5 . .
C50 C52 H52A 109.5 . .
C50 C52 H52B 109.5 . .
H52A C52 H52B 109.5 . .
C50 C52 H52C 109.5 . .
H52A C52 H52C 109.5 . .
H52B C52 H52C 109.5 . .
O12 C53 C56 119.6(17) . .
O12 C53 H53A 107.4 . .
C56 C53 H53A 107.4 . .
O12 C53 H53B 107.4 . .
C56 C53 H53B 107.4 . .
H53A C53 H53B 107.0 . .
O8 C54 C56 115.1(17) . .
O8 C54 H54A 108.5 . .
C56 C54 H54A 108.5 . .
O8 C54 H54B 108.5 . .
C56 C54 H54B 108.5 . .
H54A C54 H54B 107.5 . .
O11 C55 C56 118.1(17) . .
O11 C55 H55A 107.8 . .
C56 C55 H55A 107.8 . .
O11 C55 H55B 107.8 . .
C56 C55 H55B 107.8 . .
H55A C55 H55B 107.1 . .
C54 C56 C55 111.7(18) . .
C54 C56 C53 112.9(18) . .
C55 C56 C53 111.3(17) . .
C54 C56 C57 107.9(17) . .
C55 C56 C57 104.7(17) . .
C53 C56 C57 107.9(17) . .
C56 C57 H57A 109.5 . .
C56 C57 H57B 109.5 . .
H57A C57 H57B 109.5 . .
C56 C57 H57C 109.5 . .
H57A C57 H57C 109.5 . .
H57B C57 H57C 109.5 . .
O19 C58 C60 117.5(17) . .
O19 C58 H58A 107.9 . .
C60 C58 H58A 107.9 . .
O19 C58 H58B 107.9 . .
C60 C58 H58B 107.9 . .
H58A C58 H58B 107.2 . .
O21 C59 C60 117.8(17) . .
O21 C59 H59A 107.9 . .
C60 C59 H59A 107.9 . .
O21 C59 H59B 107.9 . .
C60 C59 H59B 107.9 . .
H59A C59 H59B 107.2 . .
C58 C60 C61 111.1(18) . .
C58 C60 C59 110.6(18) . .
C61 C60 C59 113.8(18) . .
C58 C60 C62 108.5(17) . .
C61 C60 C62 105.6(17) . .
C59 C60 C62 106.9(17) . .
O22 C61 C60 117.4(17) . .
O22 C61 H61A 107.9 . .
C60 C61 H61A 107.9 . .
O22 C61 H61B 107.9 . .
C60 C61 H61B 107.9 . .
H61A C61 H61B 107.2 . .
C60 C62 H62A 109.5 . .
C60 C62 H62B 109.5 . .
H62A C62 H62B 109.5 . .
C60 C62 H62C 109.5 . .
H62A C62 H62C 109.5 . .
H62B C62 H62C 109.5 . .
C37 O1 Ce4 86.8(19) . .
C37 O1 Ce10 128.8(16) . 7_556
Ce4 O1 Ce10 100.4(8) . 7_556
Ce1 O2 Ce6 114.3(7) . .
Ce1 O2 Ce5 105.4(7) . .
Ce6 O2 Ce5 113.9(7) . .
Ce1 O2 Ce7 113.5(7) . .
Ce6 O2 Ce7 96.3(6) . .
Ce5 O2 Ce7 113.7(7) . .
Ce3 O3 Ce1 109.7(5) . 7_556
Ce3 O3 Ce2 108.5(5) . 7_556
Ce1 O3 Ce2 104.3(5) 7_556 7_556
Ce3 O3 Ce8 112.6(5) . 7_556
Ce1 O3 Ce8 108.3(5) 7_556 7_556
Ce2 O3 Ce8 113.2(5) 7_556 7_556
Ce3 O4 Ce1 109.9(5) . .
Ce3 O4 Ce4 107.8(5) . .
Ce1 O4 Ce4 104.3(4) . .
Ce3 O4 Ce9 112.3(5) . .
Ce1 O4 Ce9 109.4(5) . .
Ce4 O4 Ce9 112.8(5) . .
Ce5 O5 Ce4 111.4(5) 7_556 .
Ce5 O5 Ce2 111.2(5) 7_556 .
Ce4 O5 Ce2 109.3(5) . .
Ce3 O6 Ce8 107.5(5) . 7_556
Ce3 O6 Ce10 107.6(5) . 7_556
Ce8 O6 Ce10 105.2(5) 7_556 7_556
Ce3 O6 H6A 112.1 . .
Ce8 O6 H6A 112.0 7_556 .
Ce10 O6 H6A 112.0 7_556 .
Ce1 O7 Ce5 110.6(5) . .
Ce1 O7 Ce3 107.6(5) . 7_556
Ce5 O7 Ce3 107.2(5) . 7_556
Ce1 O7 Ce3 107.1(5) . .
Ce5 O7 Ce3 107.3(5) . .
Ce3 O7 Ce3 116.9(5) 7_556 .
C54 O8 Ce7 131.3(12) . .
C54 O8 Ce6 127.8(12) . .
Ce7 O8 Ce6 94.9(5) . .
Ce3 O9 Ce5 110.7(5) . .
Ce3 O9 Ce2 109.2(4) . 7_556
Ce5 O9 Ce2 104.1(5) . 7_556
Ce3 O9 Ce11 113.2(5) . .
Ce5 O9 Ce11 107.4(4) . .
Ce2 O9 Ce11 111.9(5) 7_556 .
Ce3 O10 Ce5 109.9(5) . 7_556
Ce3 O10 Ce4 107.9(5) . .
Ce5 O10 Ce4 104.4(5) 7_556 .
Ce3 O10 Ce10 113.3(5) . 7_556
Ce5 O10 Ce10 107.7(5) 7_556 7_556
Ce4 O10 Ce10 113.3(5) . 7_556
C55 O11 Ce5 110.5(11) . .
C55 O11 Ce11 120.6(11) . .
Ce5 O11 Ce11 102.9(5) . .
C55 O11 Ce6 122.4(11) . .
Ce5 O11 Ce6 102.7(5) . .
Ce11 O11 Ce6 94.6(4) . .
C53 O12 Ce5 110.5(12) . .
C53 O12 Ce10 120.9(11) . .
Ce5 O12 Ce10 102.2(5) . .
C53 O12 Ce7 122.9(12) . .
Ce5 O12 Ce7 102.9(5) . .
Ce10 O12 Ce7 94.0(4) . .
Ce3 O13 Ce9 107.1(5) . .
Ce3 O13 Ce11 107.3(5) . .
Ce9 O13 Ce11 104.1(5) . .
Ce3 O13 H13 112.7 . .
Ce9 O13 H13 112.7 . .
Ce11 O13 H13 112.5 . .
Ce1 O14 Ce2 111.6(5) . .
Ce1 O14 Ce4 111.3(5) . .
Ce2 O14 Ce4 108.5(5) . .
Ce7 O15 Ce8 122.9(7) . .
Ce7 O15 Ce10 120.8(6) . .
Ce8 O15 Ce10 116.2(6) . .
Ce6 O16 Ce11 123.0(7) . .
Ce6 O16 Ce9 122.0(7) . .
Ce11 O16 Ce9 114.9(6) . .
C25 O17 Ce4 133.4(15) . .
C25 O18 Ce2 136.9(15) . .
C58 O19 Ce7 128.4(12) . .
C58 O19 Ce6 129.2(12) . .
Ce7 O19 Ce6 95.5(5) . .
C29 O20 Ce6 128.3(18) . .
C59 O21 Ce1 110.8(11) . .
C59 O21 Ce9 119.9(11) . .
Ce1 O21 Ce9 102.3(5) . .
C59 O21 Ce6 123.4(12) . .
Ce1 O21 Ce6 102.2(5) . .
Ce9 O21 Ce6 94.9(4) . .
C61 O22 Ce1 109.5(11) . .
C61 O22 Ce8 120.8(11) . .
Ce1 O22 Ce8 101.8(5) . .
C61 O22 Ce7 124.4(12) . .
Ce1 O22 Ce7 102.9(5) . .
Ce8 O22 Ce7 93.8(4) . .
C45 O23 Ce2 131.7(16) . .
C45 O23 Ce11 102.6(15) . 7_556
Ce2 O23 Ce11 101.5(6) . 7_556
C21 O24 Ce11 138.4(18) . .
C17 O25 Ce4 138(2) . .
C17 O25 Ce9 99.6(19) . .
Ce4 O25 Ce9 101.3(7) . .
C49 O26 Ce2 93.0(15) . .
C49 O26 Ce8 120.3(19) . .
Ce2 O26 Ce8 101.9(7) . .
C1 O27 Ce6 136(2) . .
C1 O28 Ce11 138.9(19) . .
C21 O29 Ce9 135.9(18) . .
C13 O30 Ce8 137(2) . .
C5 O31 Ce7 133(2) . .
C9 O32 Ce7 137(2) . .
C13 O33 Ce10 139(2) . .
C29 O34 Ce9 144.4(19) . .
C5 O35 Ce10 137(2) . .
C9 O36 Ce8 137(2) . .
C45 O37 Ce11 102.2(11) 7_556 .
C41 O38 Ce11 133.3(16) . 7_556
C41 O38 Ce2 129.0(16) . .
Ce11 O38 Ce2 97.0(7) 7_556 .
C17 O39 Ce9 104.4(16) . .
C41 O41 Ce8 131.6(14) . .
C49 O42 Ce2 93.1(13) . .
C33 O43 Ce10 141.5(18) . 7_556
C33 O44 Ce4 142(2) . .
C33 O44 Ce9 119.8(19) . .
Ce4 O44 Ce9 94.5(8) . .
C37 O45 Ce4 90.1(17) . .

loop_
_geom_bond_atom_site_label_1
_geom_bond_atom_site_label_2
_geom_bond_distance
_geom_bond_site_symmetry_2
Ce1 O14 2.187(13) .
Ce1 O7 2.224(13) .
Ce1 O2 2.291(17) .
Ce1 O4 2.303(12) .
Ce1 O22 2.311(14) .
Ce1 O3 2.315(12) 7_556
Ce1 O21 2.330(13) .
Ce1 Ce5 3.6684(15) .
Ce1 Ce2 3.6726(15) .
Ce1 Ce4 3.6728(15) .
Ce1 Ce3 3.7652(14) 7_556
Ce1 Ce3 3.7653(15) .
Ce2 O5 2.247(12) .
Ce2 O14 2.252(12) .
Ce2 O3 2.336(12) 7_556
Ce2 O9 2.338(12) 7_556
Ce2 O18 2.341(15) .
Ce2 O23 2.47(2) .
Ce2 O42 2.51(2) .
Ce2 O26 2.52(2) .
Ce2 O38 2.71(2) .
Ce2 C49 2.92(2) .
Ce2 Ce4 3.6619(14) .
Ce3 O9 2.269(12) .
Ce3 O3 2.291(12) .
Ce3 O10 2.297(12) .
Ce3 O4 2.298(12) .
Ce3 O13 2.381(12) .
Ce3 O6 2.402(13) .
Ce3 O7 2.439(12) 7_556
Ce3 O7 2.453(12) .
Ce3 Ce4 3.7548(14) .
Ce3 Ce2 3.7550(14) 7_556
Ce3 Ce1 3.7652(14) 7_556
Ce4 O5 2.242(12) .
Ce4 O14 2.260(13) .
Ce4 O10 2.348(12) .
Ce4 O4 2.348(12) .
Ce4 O17 2.378(15) .
Ce4 O25 2.46(2) .
Ce4 O45 2.50(3) .
Ce4 O1 2.57(3) .
Ce4 O44 2.64(2) .
Ce4 C37 2.84(3) .
Ce5 O5 2.209(12) 7_556
Ce5 O7 2.237(12) .
Ce5 O11 2.304(13) .
Ce5 O10 2.306(12) 7_556
Ce5 O12 2.310(14) .
Ce5 O2 2.320(17) .
Ce5 O9 2.325(12) .
Ce5 Ce2 3.6768(15) 7_556
Ce5 Ce4 3.6768(15) 7_556
Ce5 Ce3 3.7669(14) 7_556
Ce6 O16 2.059(14) .
Ce6 O2 2.294(16) .
Ce6 O20 2.335(17) .
Ce6 O19 2.336(14) .
Ce6 O27 2.338(19) .
Ce6 O8 2.347(14) .
Ce6 O21 2.612(14) .
Ce6 O11 2.641(14) .
Ce6 Ce7 3.4505(16) .
Ce6 Ce9 3.8336(17) .
Ce6 Ce11 3.8434(17) .
Ce7 O15 2.087(14) .
Ce7 O31 2.31(2) .
Ce7 O19 2.327(13) .
Ce7 O8 2.337(13) .
Ce7 O2 2.340(17) .
Ce7 O32 2.38(2) .
Ce7 O22 2.635(15) .
Ce7 O12 2.669(14) .
Ce7 Ce8 3.8278(16) .
Ce7 Ce10 3.8432(17) .
Ce8 O15 2.270(14) .
Ce8 O41 2.27(2) .
Ce8 O36 2.36(2) .
Ce8 O3 2.401(12) 7_556
Ce8 O30 2.410(19) .
Ce8 O6 2.438(13) 7_556
Ce8 O26 2.58(2) .
Ce8 O22 2.606(13) .
Ce8 Ce3 3.9036(16) 7_556
Ce8 Ce10 3.9066(18) .
Ce9 O16 2.321(15) .
Ce9 O29 2.375(17) .
Ce9 O4 2.399(11) .
Ce9 O34 2.408(19) .
Ce9 O13 2.467(13) .
Ce9 O39 2.59(2) .
Ce9 O21 2.594(14) .
Ce9 O25 2.65(2) .
Ce9 O44 2.75(3) .
Ce10 O43 2.30(2) 7_556
Ce10 O15 2.331(14) .
Ce10 O35 2.37(2) .
Ce10 O33 2.383(19) .
Ce10 O10 2.416(13) 7_556
Ce10 O6 2.478(13) 7_556
Ce10 O12 2.585(13) .
Ce10 O1 2.61(3) 7_556
Ce10 Ce3 3.9379(16) 7_556
Ce11 O16 2.311(15) .
Ce11 O24 2.397(17) .
Ce11 O9 2.425(11) .
Ce11 O28 2.44(2) .
Ce11 O13 2.487(13) .
Ce11 O38 2.56(2) 7_556
Ce11 O11 2.587(14) .
Ce11 O23 2.62(2) 7_556
Ce11 O37 2.683(18) .
C1 O27 1.24(4) .
C1 O28 1.28(4) .
C1 C2 1.45(2) .
C2 C3 1.520(18) .
C2 C4 1.537(18) .
C2 H2 1.0000 .
C3 H3A 0.9800 .
C3 H3B 0.9800 .
C3 H3C 0.9800 .
C4 H4A 0.9800 .
C4 H4B 0.9800 .
C4 H4C 0.9800 .
C5 O31 1.16(4) .
C5 O35 1.33(4) .
C5 C6 1.58(4) .
C6 C8 1.49(4) .
C6 C7 1.53(4) .
C6 H6 1.0000 .
C7 H7A 0.9800 .
C7 H7B 0.9800 .
C7 H7C 0.9800 .
C8 H8A 0.9800 .
C8 H8B 0.9800 .
C8 H8C 0.9800 .
C9 O32 1.25(4) .
C9 O36 1.29(4) .
C9 C10 1.43(2) .
C10 C11 1.519(2) .
C10 C12 1.519(2) .
C10 H10 1.0000 .
C11 H11A 0.9800 .
C11 H11B 0.9800 .
C11 H11C 0.9800 .
C12 H12A 0.9800 .
C12 H12B 0.9800 .
C12 H12C 0.9800 .
C13 O30 1.24(4) .
C13 O33 1.25(4) .
C13 C14 1.48(4) .
C14 C16 1.44(5) .
C14 C15 1.51(4) .
C14 H14 1.0000 .
C15 H15A 0.9800 .
C15 H15B 0.9800 .
C15 H15C 0.9800 .
C16 H16A 0.9800 .
C16 H16B 0.9800 .
C16 H16C 0.9800 .
C17 O39 1.29(4) .
C17 O25 1.350(2) .
C17 C18 1.37(4) .
C18 C20 1.40(4) .
C18 C19 1.47(4) .
C18 H18 1.0000 .
C19 H19A 0.9800 .
C19 H19B 0.9800 .
C19 H19C 0.9800 .
C20 H20A 0.9800 .
C20 H20B 0.9800 .
C20 H20C 0.9800 .
C21 O24 1.23(3) .
C21 O29 1.27(3) .
C21 C22 1.50(3) .
C22 C24 1.49(4) .
C22 C23 1.53(4) .
C22 H22 1.0000 .
C23 H23A 0.9800 .
C23 H23B 0.9800 .
C23 H23C 0.9800 .
C24 H24A 0.9800 .
C24 H24B 0.9800 .
C24 H24C 0.9800 .
C25 O18 1.24(3) .
C25 O17 1.25(3) .
C25 C26 1.53(3) .
C26 C27 1.42(3) .
C26 C28 1.44(3) .
C26 H26 1.0000 .
C27 H27A 0.9800 .
C27 H27B 0.9800 .
C27 H27C 0.9800 .
C28 H28A 0.9800 .
C28 H28B 0.9800 .
C28 H28C 0.9800 .
C29 O34 1.20(3) .
C29 O20 1.28(3) .
C29 C30 1.54(4) .
C30 C31 1.38(4) .
C30 C32 1.48(4) .
C30 H30 1.0000 .
C31 H31A 0.9800 .
C31 H31B 0.9800 .
C31 H31C 0.9800 .
C32 H32A 0.9800 .
C32 H32B 0.9800 .
C32 H32C 0.9800 .
C33 O44 1.349(2) .
C33 O43 1.3499(15) .
C33 C34 1.519(2) .
C34 C36 1.520(2) .
C34 C35 1.520(2) .
C34 H34 1.0000 .
C35 H35A 0.9800 .
C35 H35B 0.9800 .
C35 H35C 0.9800 .
C36 H36A 0.9800 .
C36 H36B 0.9800 .
C36 H36C 0.9800 .
C37 O1 1.350(2) .
C37 O45 1.351(2) .
C37 C38 1.520(2) .
C38 C39 1.520(2) .
C38 C40 1.520(2) .
C38 H38 1.0000 .
C39 H39A 0.9800 .
C39 H39B 0.9800 .
C39 H39C 0.9800 .
C40 H40A 0.9800 .
C40 H40B 0.9800 .
C40 H40C 0.9800 .
C41 O38 1.349(2) .
C41 O41 1.350(2) .
C41 C42 1.5198(15) .
C42 C44 1.5199(14) .
C42 C43 1.5200(14) .
C42 H42 1.0000 .
C43 H43A 0.9800 .
C43 H43B 0.9800 .
C43 H43C 0.9800 .
C44 H44A 0.9800 .
C44 H44B 0.9800 .
C44 H44C 0.9800 .
C45 O37 1.26(2) 7_556
C45 O23 1.350(2) .
C45 C46 1.519(2) .
C46 C47 1.520(2) .
C46 C48 1.520(2) .
C46 H46 1.0000 .
C47 H47A 0.9800 .
C47 H47B 0.9800 .
C47 H47C 0.9800 .
C48 H48A 0.9800 .
C48 H48B 0.9800 .
C48 H48C 0.9800 .
C49 O26 1.350(2) .
C49 O42 1.351(2) .
C49 C50 1.520(2) .
C50 C51 1.520(2) .
C50 C52 1.520(2) .
C50 H50 1.0000 .
C51 H51A 0.9800 .
C51 H51B 0.9800 .
C51 H51C 0.9800 .
C52 H52A 0.9800 .
C52 H52B 0.9800 .
C52 H52C 0.9800 .
C53 O12 1.41(2) .
C53 C56 1.53(3) .
C53 H53A 0.9900 .
C53 H53B 0.9900 .
C54 O8 1.42(2) .
C54 C56 1.51(3) .
C54 H54A 0.9900 .
C54 H54B 0.9900 .
C55 O11 1.47(2) .
C55 C56 1.52(3) .
C55 H55A 0.9900 .
C55 H55B 0.9900 .
C56 C57 1.54(3) .
C57 H57A 0.9800 .
C57 H57B 0.9800 .
C57 H57C 0.9800 .
C58 O19 1.41(2) .
C58 C60 1.52(3) .
C58 H58A 0.9900 .
C58 H58B 0.9900 .
C59 O21 1.45(2) .
C59 C60 1.53(3) .
C59 H59A 0.9900 .
C59 H59B 0.9900 .
C60 C61 1.53(3) .
C60 C62 1.54(3) .
C61 O22 1.46(2) .
C61 H61A 0.9900 .
C61 H61B 0.9900 .
C62 H62A 0.9800 .
C62 H62B 0.9800 .
C62 H62C 0.9800 .
O1 Ce10 2.61(3) 7_556
O3 Ce1 2.315(12) 7_556
O3 Ce2 2.336(12) 7_556
O3 Ce8 2.401(11) 7_556
O5 Ce5 2.209(12) 7_556
O6 Ce8 2.438(13) 7_556
O6 Ce10 2.478(13) 7_556
O6 H6A 0.9918 .
O7 Ce3 2.439(12) 7_556
O9 Ce2 2.339(12) 7_556
O10 Ce5 2.306(12) 7_556
O10 Ce10 2.416(12) 7_556
O13 H13 0.9843 .
O23 Ce11 2.62(2) 7_556
O37 C45 1.26(2) 7_556
O38 Ce11 2.56(2) 7_556
O43 Ce10 2.30(2) 7_556
